data_4022639
loop_
_publ_author_name
'Michael Sander'
'Thibaut Jarrosson'
'Shih-Ching Chuang'
'Saeed I. Khan'
'Yves Rubin'

_publ_section_title
;
 Approaches to Open Fullerenes: Synthesis and Thermal Stability
 of cis-1 Bis(isobenzofuran) Diels-Alder Adducts of C~60~
;
_journal_name_full 'Journal of Organic Chemistry'
_journal_page_first 2724
_journal_page_last 2731
_journal_paper_doi 10.1021/jo061987b
_journal_volume 72
_journal_year 2007
_chemical_formula_moiety '5(C77 H12 O2), 6(C H Cl3)'
_chemical_formula_sum 'C391 H66 Cl18 O10'
_chemical_formula_weight 5560.54
_chemical_name_systematic
; 
 ? 
;
_space_group_IT_number 8
_symmetry_cell_setting monoclinic
_symmetry_space_group_name_Hall 'C -2y'
_symmetry_space_group_name_H-M 'C 1 m 1'
_atom_sites_solution_hydrogens geom
_atom_sites_solution_primary direct
_atom_sites_solution_secondary difmap
_audit_creation_method SHELXL-97
_cell_angle_alpha 90.00
_cell_angle_beta 99.637(3)
_cell_angle_gamma 90.00
_cell_formula_units_Z 2
_cell_length_a 20.310(4)
_cell_length_b 20.105(3)
_cell_length_c 27.042(5)
_cell_measurement_reflns_used 1024
_cell_measurement_temperature 100(2)
_cell_measurement_theta_max 27.63
_cell_measurement_theta_min 2.21
_cell_volume 10887(3)
_computing_cell_refinement 'Bruker SMART'
_computing_data_collection 'Bruker SMART'
_computing_data_reduction 'Bruker SHELXTL'
_computing_molecular_graphics 'Bruker SHELXTL'
_computing_publication_material 'Bruker SHELXTL'
_computing_structure_refinement 'SHELXL-97 (Sheldrick, 1997)'
_computing_structure_solution 'SHELXS-97 (Sheldrick, 1990)'
_diffrn_ambient_temperature 100(2)
_diffrn_measured_fraction_theta_full 0.967
_diffrn_measured_fraction_theta_max 0.967
_diffrn_measurement_device_type 'CCD area detector'
_diffrn_measurement_method 'phi and omega scans'
_diffrn_radiation_monochromator graphite
_diffrn_radiation_source 'fine-focus sealed tube'
_diffrn_radiation_type MoK\a
_diffrn_radiation_wavelength 0.71073
_diffrn_reflns_av_R_equivalents 0.0563
_diffrn_reflns_av_sigmaI/netI 0.1501
_diffrn_reflns_limit_h_max 27
_diffrn_reflns_limit_h_min -20
_diffrn_reflns_limit_k_max 26
_diffrn_reflns_limit_k_min -22
_diffrn_reflns_limit_l_max 34
_diffrn_reflns_limit_l_min -36
_diffrn_reflns_number 35674
_diffrn_reflns_theta_full 28.29
_diffrn_reflns_theta_max 28.29
_diffrn_reflns_theta_min 1.44
_diffrn_standards_decay_% 0
_exptl_absorpt_coefficient_mu 0.314
_exptl_absorpt_correction_T_max 1.0000
_exptl_absorpt_correction_T_min 0.9299
_exptl_absorpt_correction_type multi-scan
_exptl_absorpt_process_details Sadabs(Bruker)
_exptl_crystal_colour black-red
_exptl_crystal_density_diffrn 1.696
_exptl_crystal_density_method 'not measured'
_exptl_crystal_description prism
_exptl_crystal_F_000 5596
_exptl_crystal_size_max 0.20
_exptl_crystal_size_mid 0.10
_exptl_crystal_size_min 0.10
_refine_diff_density_max 0.984
_refine_diff_density_min -0.754
_refine_diff_density_rms 0.072
_refine_ls_abs_structure_details 'Flack H D (1983), Acta Cryst. A39, 876-881'
_refine_ls_abs_structure_Flack 0.00(19)
_refine_ls_extinction_method none
_refine_ls_goodness_of_fit_ref 0.883
_refine_ls_hydrogen_treatment mixed
_refine_ls_matrix_type fullcycle
_refine_ls_number_parameters 1917
_refine_ls_number_reflns 19360
_refine_ls_number_restraints 38
_refine_ls_restrained_S_all 0.888
_refine_ls_R_factor_all 0.1476
_refine_ls_R_factor_gt 0.0569
_refine_ls_shift/su_max 0.044
_refine_ls_shift/su_mean 0.002
_refine_ls_structure_factor_coef Fsqd
_refine_ls_weighting_details 'calc w=1/[\s^2^(Fo^2^)+(0.0540P)^2^+0.0000P] where P=(Fo^2^+2Fc^2^)/3'
_refine_ls_weighting_scheme calc
_refine_ls_wR_factor_gt 0.1129
_refine_ls_wR_factor_ref 0.1396
_reflns_number_gt 9400
_reflns_number_total 19360
_reflns_threshold_expression >2sigma(I)
_cod_data_source_file jo061987bsi20060927_031323.cif
_cod_data_source_block yr160
_cod_depositor_comments
;
The following automatic conversions were performed:
'_symmetry_cell_setting' value 'Monoclinic' changed to 'monoclinic'
according to '/home/saulius/struct/CIF-dictionaries/cif_core.dic'
dictionary named 'cif_core.dic' version 2.4.1 from 2010-06-29.

Automatic conversion script
Id: cif_fix_enum 1527 2010-12-29 10:47:43Z saulius 
;
_cod_original_sg_symbol_H-M 'C m'
_cod_database_code 4022639

loop_
_symmetry_equiv_pos_as_xyz
'x, y, z'
'x, -y, z'
'x+1/2, y+1/2, z'
'x+1/2, -y+1/2, z'

loop_
_atom_site_label
_atom_site_type_symbol
_atom_site_fract_x
_atom_site_fract_y
_atom_site_fract_z
_atom_site_U_iso_or_equiv
_atom_site_adp_type
_atom_site_occupancy
_atom_site_symmetry_multiplicity
_atom_site_calc_flag
_atom_site_refinement_flags
_atom_site_disorder_assembly
_atom_site_disorder_group
C1 C 0.4830(3) 0.5392(2) 0.97063(17) 0.0165(12) Uani 1 1 d . . .
C2 C 0.4160(3) 0.5570(3) 0.98474(18) 0.0195(12) Uani 1 1 d . . .
C3 C 0.3822(4) 0.5000 0.9975(2) 0.0166(17) Uani 1 2 d S . .
C4 C 0.3128(4) 0.5000 0.9948(2) 0.0166(17) Uani 1 2 d S . .
C5 C 0.2743(3) 0.5574(3) 0.97737(18) 0.0210(13) Uani 1 1 d . . .
C6 C 0.2131(3) 0.5352(2) 0.9471(2) 0.0237(13) Uani 1 1 d . . .
C7 C 0.1866(3) 0.5698(3) 0.9033(2) 0.0260(13) Uani 1 1 d . . .
C8 C 0.1588(3) 0.5347(3) 0.8589(2) 0.0269(14) Uani 1 1 d . . .
C9 C 0.1760(3) 0.5712(3) 0.8157(2) 0.0256(13) Uani 1 1 d . . .
C10 C 0.1908(3) 0.5358(3) 0.7752(2) 0.0288(14) Uani 1 1 d . . .
C11 C 0.2446(3) 0.5589(3) 0.75067(19) 0.0287(14) Uani 1 1 d . . .
C12 C 0.2809(5) 0.5000 0.7351(3) 0.028(2) Uani 1 2 d S . .
C13 C 0.3485(4) 0.5000 0.7401(3) 0.027(2) Uani 1 2 d S . .
C14 C 0.3872(3) 0.5576(3) 0.75832(19) 0.0226(13) Uani 1 1 d . . .
C15 C 0.4483(3) 0.5366(2) 0.78940(19) 0.0216(13) Uani 1 1 d . . .
C16 C 0.4739(3) 0.5685(2) 0.83336(19) 0.0193(12) Uani 1 1 d . . .
C17 C 0.5041(3) 0.5334(2) 0.87817(18) 0.0209(13) Uani 1 1 d . . .
C18 C 0.5005(3) 0.5791(3) 0.92417(19) 0.0205(12) Uani 1 1 d . . .
C19 C 0.4485(3) 0.6295(2) 0.90050(19) 0.0199(12) Uani 1 1 d . . .
C20 C 0.4399(3) 0.6271(3) 0.84688(19) 0.0246(14) Uani 1 1 d . . .
C21 C 0.3825(3) 0.6498(3) 0.8185(2) 0.0241(13) Uani 1 1 d . . .
C22 C 0.3538(3) 0.6137(2) 0.77265(19) 0.0212(13) Uani 1 1 d . . .
C23 C 0.2820(3) 0.6138(3) 0.76846(19) 0.0301(15) Uani 1 1 d . . .
C24 C 0.2656(3) 0.6504(3) 0.8113(2) 0.0261(14) Uani 1 1 d . . .
C25 C 0.2130(3) 0.6293(3) 0.83416(19) 0.0226(13) Uani 1 1 d . . .
C26 C 0.2194(3) 0.6293(3) 0.8885(2) 0.0254(13) Uani 1 1 d . . .
C27 C 0.2800(3) 0.6498(3) 0.91861(19) 0.0229(13) Uani 1 1 d . . .
C28 C 0.3084(3) 0.6138(3) 0.96223(19) 0.0223(13) Uani 1 1 d . . .
C29 C 0.3802(3) 0.6138(2) 0.96704(19) 0.0172(12) Uani 1 1 d . . .
C30 C 0.3970(3) 0.6520(2) 0.92368(19) 0.0217(13) Uani 1 1 d . . .
C31 C 0.3350(3) 0.6717(2) 0.89393(19) 0.0189(12) Uani 1 1 d . . .
C32 C 0.3275(3) 0.6721(3) 0.8420(2) 0.0231(13) Uani 1 1 d . . .
C33 C 0.5459(3) 0.5595(2) 1.01205(18) 0.0175(12) Uani 1 1 d . . .
C34 C 0.5382(3) 0.6304(2) 1.02635(18) 0.0199(12) Uani 1 1 d . . .
C35 C 0.5508(3) 0.6657(3) 0.98413(19) 0.0222(13) Uani 1 1 d . . .
C36 C 0.5672(3) 0.6147(2) 0.94810(19) 0.0196(12) Uani 1 1 d . . .
H36 H 0.5951 0.6311 0.9235 0.023 Uiso 1 1 calc R . .
C37 C 0.5462(3) 0.7339(3) 0.98229(19) 0.0219(13) Uani 1 1 d . . .
H37 H 0.5541 0.7575 0.9534 0.026 Uiso 1 1 calc R . .
C38 C 0.5297(3) 0.7677(3) 1.02341(19) 0.0248(13) Uani 1 1 d . . .
H38 H 0.5271 0.8149 1.0228 0.030 Uiso 1 1 calc R . .
C39 C 0.5169(3) 0.7328(2) 1.0657(2) 0.0247(13) Uani 1 1 d . . .
H39 H 0.5053 0.7562 1.0935 0.030 Uiso 1 1 calc R . .
C40 C 0.5212(3) 0.6641(3) 1.06675(19) 0.0237(13) Uani 1 1 d . . .
H40 H 0.5125 0.6402 1.0953 0.028 Uiso 1 1 calc R . .
O41 O 0.59825(17) 0.56446(16) 0.98198(12) 0.0191(8) Uani 1 1 d . . .
C42 C 0.5590(4) 0.5000 1.0460(3) 0.0197(17) Uani 1 2 d S . .
H42A H 0.6057 0.5000 1.0637 0.024 Uiso 1 2 calc SR . .
H42B H 0.5287 0.5000 1.0711 0.024 Uiso 1 2 calc SR . .
C43 C 0.8133(3) 0.5397(2) 0.99671(18) 0.0184(12) Uani 1 1 d . . .
C44 C 0.7553(3) 0.5579(2) 0.95625(18) 0.0164(12) Uani 1 1 d . . .
C45 C 0.7187(4) 0.5000 0.9371(2) 0.0168(17) Uani 1 2 d S . .
C46 C 0.6790(4) 0.5000 0.8895(3) 0.0221(18) Uani 1 2 d S . .
C47 C 0.6764(3) 0.5581(2) 0.85929(18) 0.0168(12) Uani 1 1 d . . .
C48 C 0.6731(3) 0.5365(2) 0.80700(18) 0.0205(12) Uani 1 1 d . . .
C49 C 0.7078(3) 0.5704(3) 0.77553(19) 0.0239(13) Uani 1 1 d . . .
C50 C 0.7459(3) 0.5340(2) 0.74238(18) 0.0224(13) Uani 1 1 d . . .
C51 C 0.8062(3) 0.5714(3) 0.73927(19) 0.0283(14) Uani 1 1 d . . .
C52 C 0.8652(3) 0.5370(2) 0.73684(19) 0.0257(14) Uani 1 1 d . . .
C53 C 0.9280(3) 0.5586(3) 0.7658(2) 0.0266(14) Uani 1 1 d . . .
C54 C 0.9679(4) 0.5000 0.7831(3) 0.0236(19) Uani 1 2 d S . .
C55 C 1.0060(4) 0.5000 0.8319(3) 0.0210(18) Uani 1 2 d S . .
C56 C 1.0056(3) 0.5593(3) 0.86299(19) 0.0242(13) Uani 1 1 d . . .
C57 C 1.0087(3) 0.5369(2) 0.9145(2) 0.0223(13) Uani 1 1 d . . .
C58 C 0.9718(3) 0.5685(3) 0.94666(18) 0.0193(12) Uani 1 1 d . . .
C59 C 0.9363(3) 0.5347(2) 0.98072(19) 0.0205(12) Uani 1 1 d . . .
C60 C 0.8795(3) 0.5794(2) 0.99354(19) 0.0181(12) Uani 1 1 d . . .
C61 C 0.8749(3) 0.6277(2) 0.95087(19) 0.0212(13) Uani 1 1 d . . .
C62 C 0.9344(3) 0.6281(3) 0.9285(2) 0.0224(13) Uani 1 1 d . . .
C63 C 0.9333(3) 0.6506(3) 0.8788(2) 0.0242(13) Uani 1 1 d . . .
C64 C 0.9701(3) 0.6146(3) 0.8460(2) 0.0233(13) Uani 1 1 d . . .
C65 C 0.9295(3) 0.6141(2) 0.7959(2) 0.0228(13) Uani 1 1 d . . .
C66 C 0.8681(3) 0.6507(3) 0.7990(2) 0.0251(13) Uani 1 1 d . . .
C67 C 0.8089(3) 0.6295(2) 0.77158(18) 0.0191(12) Uani 1 1 d . . .
C68 C 0.7476(3) 0.6295(3) 0.7932(2) 0.0269(14) Uani 1 1 d . . .
C69 C 0.7498(3) 0.6489(3) 0.8416(2) 0.0224(13) Uani 1 1 d . . .
C70 C 0.7147(3) 0.6127(2) 0.87554(19) 0.0221(13) Uani 1 1 d . . .
C71 C 0.7550(3) 0.6128(2) 0.92554(18) 0.0191(12) Uani 1 1 d . . .
C72 C 0.8166(3) 0.6493(2) 0.92305(19) 0.0217(13) Uani 1 1 d . . .
C73 C 0.8137(3) 0.6721(2) 0.8722(2) 0.0243(13) Uani 1 1 d . . .
C74 C 0.8710(3) 0.6716(3) 0.8499(2) 0.0241(13) Uani 1 1 d . . .
C75 C 0.8906(3) 0.6159(2) 1.04488(18) 0.0201(12) Uani 1 1 d . . .
H75 H 0.9368 0.6339 1.0551 0.024 Uiso 1 1 calc R . .
C76 C 0.8359(3) 0.6674(3) 1.04450(18) 0.0189(12) Uani 1 1 d . . .
C77 C 0.8308(3) 0.7350(3) 1.03559(18) 0.0237(13) Uani 1 1 d . . .
H77 H 0.8675 0.7602 1.0282 0.028 Uiso 1 1 calc R . .
C78 C 0.7693(3) 0.7645(3) 1.03797(18) 0.0221(13) Uani 1 1 d . . .
H78 H 0.7649 0.8113 1.0339 0.027 Uiso 1 1 calc R . .
C79 C 0.7147(3) 0.7281(3) 1.04600(19) 0.0244(13) Uani 1 1 d . . .
H79 H 0.6738 0.7502 1.0477 0.029 Uiso 1 1 calc R . .
C80 C 0.7187(3) 0.6594(2) 1.05168(18) 0.0213(12) Uani 1 1 d . . .
H80 H 0.6806 0.6339 1.0556 0.026 Uiso 1 1 calc R . .
C81 C 0.7804(3) 0.6294(2) 1.05150(18) 0.0197(12) Uani 1 1 d . . .
C82 C 0.8033(3) 0.5592(2) 1.05220(18) 0.0150(11) Uani 1 1 d . . .
O83 O 0.87303(18) 0.56534(17) 1.07755(12) 0.0209(8) Uani 1 1 d . . .
C84 C 0.7708(4) 0.5000 1.0721(3) 0.0202(17) Uani 1 2 d S . .
H84A H 0.7788 0.5000 1.1093 0.024 Uiso 1 2 calc SR . .
H84B H 0.7220 0.5000 1.0599 0.024 Uiso 1 2 calc SR . .
C85 C 0.8525(3) 0.5783(2) 0.4800(2) 0.0196(12) Uani 1 1 d . . .
C86 C 0.8470(3) 0.5345(2) 0.5238(2) 0.0213(13) Uani 1 1 d . . .
C87 C 0.8728(3) 0.5693(3) 0.5697(2) 0.0263(14) Uani 1 1 d . . .
C88 C 0.8979(3) 0.5343(3) 0.6142(2) 0.0298(15) Uani 1 1 d . . .
C89 C 0.9576(4) 0.5585(3) 0.6462(2) 0.0374(17) Uani 1 1 d . . .
C90 C 0.9954(5) 0.5000 0.6666(3) 0.033(2) Uani 1 2 d S . .
C91 C 1.0663(5) 0.5000 0.6719(3) 0.038(2) Uani 1 2 d S . .
C92 C 1.0990(4) 0.5581(3) 0.6588(2) 0.0351(16) Uani 1 1 d . . .
C93 C 1.1553(3) 0.5360(3) 0.6362(2) 0.0361(16) Uani 1 1 d . . .
C94 C 1.1750(3) 0.5693(3) 0.5961(3) 0.0414(18) Uani 1 1 d . . .
C95 C 1.1921(3) 0.5347(3) 0.5544(3) 0.0401(17) Uani 1 1 d . . .
C96 C 1.1670(3) 0.5715(3) 0.5080(3) 0.0379(16) Uani 1 1 d . . .
C97 C 1.1435(3) 0.5373(3) 0.4647(2) 0.0314(15) Uani 1 1 d . . .
C98 C 1.0817(3) 0.5570(3) 0.4337(2) 0.0323(15) Uani 1 1 d . . .
C99 C 1.0449(4) 0.5000 0.4138(3) 0.030(2) Uani 1 2 d S . .
C100 C 0.9743(4) 0.5000 0.4092(3) 0.026(2) Uani 1 2 d S . .
C101 C 0.9393(3) 0.5588(3) 0.42169(19) 0.0239(13) Uani 1 1 d . . .
C102 C 0.8711(3) 0.5397(2) 0.4324(2) 0.0215(13) Uani 1 1 d . . .
C103 C 0.9037(3) 0.6294(2) 0.5030(2) 0.0229(13) Uani 1 1 d . . .
C104 C 0.9084(3) 0.6281(3) 0.5563(2) 0.0236(13) Uani 1 1 d . . .
C105 C 0.9667(3) 0.6507(3) 0.5889(2) 0.0309(15) Uani 1 1 d . . .
C106 C 0.9906(4) 0.6145(3) 0.6337(2) 0.0366(17) Uani 1 1 d . . .
C107 C 1.0645(3) 0.6150(3) 0.6402(2) 0.0314(15) Uani 1 1 d . . .
C108 C 1.0819(3) 0.6511(3) 0.5983(2) 0.0355(16) Uani 1 1 d . . .
C109 C 1.1361(4) 0.6285(3) 0.5758(3) 0.0453(19) Uani 1 1 d . . .
C110 C 1.1315(3) 0.6283(3) 0.5218(3) 0.0383(17) Uani 1 1 d . . .
C111 C 1.0728(3) 0.6495(3) 0.4929(2) 0.0324(15) Uani 1 1 d . . .
C112 C 1.0481(3) 0.6128(3) 0.4462(2) 0.0259(14) Uani 1 1 d . . .
C113 C 0.9755(3) 0.6132(3) 0.44034(19) 0.0223(13) Uani 1 1 d . . .
C114 C 0.9569(3) 0.6493(2) 0.4826(2) 0.0211(13) Uani 1 1 d . . .
C115 C 1.0178(3) 0.6720(3) 0.5142(2) 0.0337(16) Uani 1 1 d . . .
C116 C 1.0217(3) 0.6726(3) 0.5668(2) 0.0312(16) Uani 1 1 d . . .
C117 C 0.7850(3) 0.6136(3) 0.4534(2) 0.0304(15) Uani 1 1 d . . .
H117 H 0.7552 0.6295 0.4768 0.036 Uiso 1 1 calc R . .
C118 C 0.8048(3) 0.6675(3) 0.4176(2) 0.0264(14) Uani 1 1 d . . .
C119 C 0.8107(3) 0.7369(3) 0.4198(2) 0.0335(16) Uani 1 1 d . . .
H119 H 0.8040 0.7612 0.4487 0.040 Uiso 1 1 calc R . .
C120 C 0.8266(3) 0.7678(3) 0.3783(3) 0.0353(16) Uani 1 1 d . . .
H120 H 0.8291 0.8149 0.3778 0.042 Uiso 1 1 calc R . .
C121 C 0.8393(3) 0.7316(3) 0.3367(3) 0.0441(19) Uani 1 1 d . . .
H121 H 0.8494 0.7550 0.3084 0.053 Uiso 1 1 calc R . .
C122 C 0.8377(3) 0.6625(3) 0.3357(2) 0.0361(16) Uani 1 1 d . . .
H122 H 0.8491 0.6379 0.3084 0.043 Uiso 1 1 calc R . .
C123 C 0.8186(3) 0.6318(3) 0.3765(2) 0.0315(15) Uani 1 1 d . . .
C124 C 0.8106(3) 0.5580(3) 0.3899(2) 0.0281(14) Uani 1 1 d . . .
O125 O 0.75693(19) 0.56402(19) 0.41899(15) 0.0302(10) Uani 1 1 d . . .
C126 C 0.8004(4) 0.5000 0.3539(3) 0.027(2) Uani 1 2 d S . .
H126 H 0.8337 0.5000 0.3311 0.032 Uiso 1 2 calc SR . .
H127 H 0.7549 0.5000 0.3339 0.032 Uiso 1 2 calc SR . .
C127 C 0.8589(3) 0.9610(3) 0.1853(2) 0.0230(16) Uani 1 1 d . . .
C128 C 0.8422(4) 0.9414(3) 0.2364(2) 0.0223(17) Uani 1 1 d . . .
C129 C 0.8422(5) 1.0000 0.2672(3) 0.019(2) Uani 1 2 d S . .
C130 C 0.8070(5) 1.0000 0.3084(3) 0.020(2) Uani 1 2 d S . .
C131 C 0.7700(3) 0.9423(3) 0.3178(2) 0.0198(17) Uani 1 1 d . . .
C132 C 0.7097(4) 0.9629(3) 0.3346(2) 0.0212(17) Uani 1 1 d . . .
C133 C 0.6491(4) 0.9293(4) 0.3180(2) 0.0289(19) Uani 1 1 d . . .
C134 C 0.5869(4) 0.9656(4) 0.3015(3) 0.030(2) Uani 1 1 d . . .
C135 C 0.5491(4) 0.9278(4) 0.2605(3) 0.039(2) Uani 1 1 d . . .
C136 C 0.5107(4) 0.9632(4) 0.2205(3) 0.0300(18) Uani 1 1 d . . .
C137 C 0.5105(3) 0.9417(4) 0.1692(3) 0.0228(17) Uani 1 1 d . . .
C138 C 0.5107(5) 1.0000 0.1381(4) 0.021(2) Uani 1 2 d S . .
C139 C 0.5456(5) 1.0000 0.0986(4) 0.020(2) Uani 1 2 d S . .
C140 C 0.5843(4) 0.9407(4) 0.0887(2) 0.0219(17) Uani 1 1 d . . .
C141 C 0.6461(4) 0.9645(3) 0.0742(2) 0.0220(17) Uani 1 1 d . . .
C142 C 0.7050(4) 0.9311(3) 0.0903(2) 0.0186(16) Uani 1 1 d . . .
C143 C 0.7673(3) 0.9657(3) 0.1051(2) 0.0175(16) Uani 1 1 d . . .
C144 C 0.8152(3) 0.9224(3) 0.1411(2) 0.0168(14) Uani 1 1 d . . .
C145 C 0.7679(4) 0.8708(3) 0.1560(2) 0.0227(17) Uani 1 1 d . . .
C146 C 0.7055(3) 0.8719(3) 0.1213(2) 0.0188(16) Uani 1 1 d . . .
C147 C 0.6467(4) 0.8497(3) 0.1351(2) 0.0224(17) Uani 1 1 d . . .
C148 C 0.5837(4) 0.8861(4) 0.1187(3) 0.0241(17) Uani 1 1 d . . .
C149 C 0.5469(4) 0.8853(3) 0.1595(3) 0.0243(18) Uani 1 1 d . . .
C150 C 0.5840(4) 0.8516(4) 0.2014(3) 0.0268(18) Uani 1 1 d . . .
C151 C 0.5882(4) 0.8716(3) 0.2505(3) 0.0248(18) Uani 1 1 d . . .
C152 C 0.6491(4) 0.8726(3) 0.2860(2) 0.0273(19) Uani 1 1 d . . .
C153 C 0.7083(4) 0.8505(3) 0.2707(3) 0.0225(17) Uani 1 1 d . . .
C154 C 0.7690(4) 0.8865(3) 0.2866(2) 0.0220(17) Uani 1 1 d . . .
C155 C 0.8077(3) 0.8874(3) 0.2455(2) 0.0195(16) Uani 1 1 d . . .
C156 C 0.7673(4) 0.8483(3) 0.2046(2) 0.0194(16) Uani 1 1 d . . .
C157 C 0.7085(4) 0.8285(3) 0.2197(3) 0.0237(18) Uani 1 1 d . . .
C158 C 0.6481(4) 0.8265(3) 0.1860(3) 0.0234(17) Uani 1 1 d . . .
C159 C 0.9334(3) 0.9417(3) 0.17716(19) 0.0246(14) Uani 1 1 d . . .
C160 C 0.9454(3) 0.8698(3) 0.1924(2) 0.0264(14) Uani 1 1 d . . .
C161 C 0.9818(3) 0.8380(3) 0.2342(2) 0.0327(15) Uani 1 1 d . . .
H161 H 1.0091 0.8626 0.2598 0.039 Uiso 1 1 calc R . .
C162 C 0.9767(3) 0.7699(3) 0.2370(2) 0.0398(18) Uani 1 1 d . . .
H162 H 1.0028 0.7472 0.2643 0.048 Uiso 1 1 calc R . .
C163 C 0.9341(3) 0.7329(3) 0.2010(2) 0.0308(16) Uani 1 1 d . . .
H163 H 0.9303 0.6862 0.2049 0.037 Uiso 1 1 calc R . .
C164 C 0.8969(3) 0.7649(3) 0.1589(2) 0.0283(15) Uani 1 1 d . . .
H164 H 0.8674 0.7407 0.1343 0.034 Uiso 1 1 calc R . .
C165 C 0.9051(3) 0.8329(3) 0.1550(2) 0.0273(14) Uani 1 1 d . . .
C166 C 0.8727(3) 0.8857(3) 0.1173(2) 0.0257(14) Uani 1 1 d . . .
H166 H 0.8585 0.8690 0.0823 0.031 Uiso 1 1 calc R . .
O167 O 0.9237(2) 0.93636(19) 0.12269(13) 0.0274(10) Uani 1 1 d . . .
C168 C 0.9780(4) 1.0000 0.1945(3) 0.028(2) Uani 1 2 d S . .
H168 H 1.0185 1.0000 0.1785 0.034 Uiso 1 2 calc SR . .
H169 H 0.9915 1.0000 0.2314 0.034 Uiso 1 2 calc SR . .
C169 C 0.0438(3) 0.9295(3) 0.6699(2) 0.0263(14) Uani 1 1 d . . .
C170 C -0.0146(3) 0.9644(3) 0.67230(19) 0.0258(14) Uani 1 1 d . . .
C171 C -0.0768(3) 0.9418(3) 0.6426(2) 0.0253(14) Uani 1 1 d . . .
C172 C -0.1139(4) 1.0000 0.6230(3) 0.028(2) Uani 1 2 d S . .
C173 C -0.1510(4) 1.0000 0.5759(3) 0.029(2) Uani 1 2 d S . .
C174 C -0.1538(3) 0.9426(3) 0.5443(2) 0.0251(14) Uani 1 1 d . . .
C175 C -0.1533(3) 0.9653(3) 0.4929(2) 0.0230(13) Uani 1 1 d . . .
C176 C -0.1171(3) 0.9305(3) 0.4626(2) 0.0241(13) Uani 1 1 d . . .
C177 C -0.0799(3) 0.9661(2) 0.42865(18) 0.0196(12) Uani 1 1 d . . .
C178 C -0.0234(3) 0.9207(2) 0.41784(18) 0.0178(12) Uani 1 1 d . . .
C179 C 0.0433(3) 0.9603(2) 0.41373(18) 0.0168(12) Uani 1 1 d . . .
C180 C 0.1007(3) 0.9424(2) 0.45578(18) 0.0167(12) Uani 1 1 d . . .
C181 C 0.1031(3) 0.8867(2) 0.4855(2) 0.0180(12) Uani 1 1 d . . .
C182 C 0.0405(3) 0.8492(2) 0.48759(18) 0.0169(12) Uani 1 1 d . . .
C183 C -0.0192(3) 0.8698(2) 0.45973(19) 0.0184(12) Uani 1 1 d . . .
C184 C -0.0788(3) 0.8726(2) 0.48152(19) 0.0187(12) Uani 1 1 d . . .
C185 C -0.0783(3) 0.8493(3) 0.5295(2) 0.0229(13) Uani 1 1 d . . .
C186 C -0.1167(3) 0.8864(3) 0.5615(2) 0.0244(14) Uani 1 1 d . . .
C187 C -0.0773(3) 0.8860(3) 0.6119(2) 0.0275(14) Uani 1 1 d . . .
C188 C -0.0156(3) 0.8495(3) 0.6109(2) 0.0230(13) Uani 1 1 d . . .
C189 C 0.0435(3) 0.8715(3) 0.6395(2) 0.0288(14) Uani 1 1 d . . .
C190 C -0.0169(3) 0.8265(2) 0.5592(2) 0.0219(13) Uani 1 1 d . . .
C191 C 0.0419(3) 0.8285(2) 0.5394(2) 0.0211(13) Uani 1 1 d . . .
C192 C 0.1377(4) 1.0000 0.4750(3) 0.0162(17) Uani 1 2 d S . .
C193 C 0.1777(4) 1.0000 0.5220(3) 0.0158(17) Uani 1 2 d S . .
C194 C 0.1789(3) 1.0586(3) 0.55471(19) 0.0215(13) Uani 1 1 d . . .
C195 C 0.1412(3) 1.1138(3) 0.53538(19) 0.0195(12) Uani 1 1 d . . .
C196 C 0.1031(3) 1.1502(2) 0.5675(2) 0.0212(13) Uani 1 1 d . . .
C197 C 0.1047(3) 1.1283(3) 0.61715(19) 0.0238(14) Uani 1 1 d . . .
C198 C 0.1429(3) 1.0708(3) 0.63606(18) 0.0211(13) Uani 1 1 d . . .
C199 C 0.1798(3) 1.0359(3) 0.6050(2) 0.0235(13) Uani 1 1 d . . .
C200 C 0.1064(3) 1.0348(3) 0.66830(19) 0.0283(14) Uani 1 1 d . . .
C201 C 0.0549(3) 0.9417(3) 0.35971(19) 0.0215(13) Uani 1 1 d . . .
C202 C 0.0768(3) 0.8690(3) 0.35952(18) 0.0190(12) Uani 1 1 d . . .
C203 C 0.1365(3) 0.8383(3) 0.35835(19) 0.0237(13) Uani 1 1 d . . .
H203 H 0.1754 0.8634 0.3555 0.028 Uiso 1 1 calc R . .
C204 C 0.1388(3) 0.7692(3) 0.3615(2) 0.0232(13) Uani 1 1 d . . .
H204 H 0.1794 0.7468 0.3593 0.028 Uiso 1 1 calc R . .
C205 C 0.0824(3) 0.7323(3) 0.36773(18) 0.0253(14) Uani 1 1 d . . .
H205 H 0.0849 0.6853 0.3708 0.030 Uiso 1 1 calc R . .
C206 C 0.0216(3) 0.7657(3) 0.36937(19) 0.0224(13) Uani 1 1 d . . .
H206 H -0.0172 0.7415 0.3735 0.027 Uiso 1 1 calc R . .
C207 C 0.0196(3) 0.8332(3) 0.36497(18) 0.0205(13) Uani 1 1 d . . .
C208 C -0.0357(3) 0.8855(2) 0.3644(2) 0.0222(13) Uani 1 1 d . . .
H208 H -0.0822 0.8691 0.3528 0.027 Uiso 1 1 calc R . .
O209 O -0.01296(18) 0.93565(17) 0.33314(13) 0.0206(8) Uani 1 1 d . . .
C210 C 0.0892(4) 1.0000 0.3391(3) 0.0185(17) Uani 1 2 d S . .
H210 H 0.1379 1.0000 0.3517 0.022 Uiso 1 2 calc SR . .
H211 H 0.0814 1.0000 0.3020 0.022 Uiso 1 2 calc SR . .
C211 C 0.6981(8) 0.6441(9) 0.2135(7) 0.086(8) Uiso 0.452(3) 1 d PD A 1
H212 H 0.6919 0.6818 0.2364 0.103 Uiso 0.452(3) 1 calc PR A 1
Cl1 Cl 0.6897(3) 0.5716(2) 0.24795(18) 0.0656(17) Uiso 0.452(3) 1 d PD A 1
Cl2 Cl 0.7707(2) 0.6606(2) 0.19231(14) 0.0463(11) Uiso 0.452(3) 1 d PD A 1
Cl3 Cl 0.6335(2) 0.6506(2) 0.16377(16) 0.0676(15) Uiso 0.452(3) 1 d PD A 1
C212 C 0.6985(6) 0.6436(7) 0.1897(5) 0.054(4) Uiso 0.548(3) 1 d PD A 2
H213 H 0.6901 0.6845 0.1684 0.065 Uiso 0.548(3) 1 calc PR A 2
Cl1' Cl 0.6511(2) 0.5743(2) 0.15878(14) 0.0594(13) Uiso 0.548(3) 1 d PD A 2
Cl2' Cl 0.67288(19) 0.65702(16) 0.24741(12) 0.0534(10) Uiso 0.548(3) 1 d PD A 2
Cl3' Cl 0.7815(2) 0.6170(2) 0.19181(16) 0.0786(13) Uiso 0.548(3) 1 d PD A 2
C213 C 0.0640(7) 0.7549(12) 0.7639(5) 0.230(11) Uiso 0.768(3) 1 d PD B 3
H214 H 0.0571 0.7057 0.7650 0.276 Uiso 0.768(3) 1 calc PR B 3
Cl4 Cl 0.08151(18) 0.76191(17) 0.82851(13) 0.0580(9) Uiso 0.768(3) 1 d PD B 3
Cl5 Cl -0.01752(15) 0.76988(13) 0.73693(10) 0.0630(9) Uiso 0.768(3) 1 d PD B 3
Cl6 Cl 0.12380(14) 0.74824(13) 0.73070(9) 0.0526(8) Uiso 0.768(3) 1 d PD B 3
C214 C 0.0457(16) 0.7466(9) 0.7862(7) 0.092 Uiso 0.232(3) 1 d PD B 4
H215 H -0.0035 0.7413 0.7854 0.110 Uiso 0.232(3) 1 calc PR B 4
Cl4' Cl 0.0727(6) 0.6882(5) 0.7489(4) 0.069(4) Uiso 0.232(3) 1 d PD B 4
Cl5' Cl 0.0619(5) 0.8253(5) 0.7643(4) 0.065(3) Uiso 0.232(3) 1 d PD B 4
Cl6' Cl 0.0871(8) 0.7426(7) 0.8482(4) 0.096(5) Uiso 0.232(3) 1 d PD B 4
C215 C 0.8106(7) 0.7515(5) 0.6197(4) 0.042(3) Uiso 0.539(3) 1 d PD C 5
H216 H 0.8589 0.7576 0.6175 0.050 Uiso 0.539(3) 1 calc PR C 5
Cl7 Cl 0.7636(2) 0.7534(2) 0.55890(15) 0.0401(11) Uiso 0.539(3) 1 d PD C 5
Cl8 Cl 0.7997(2) 0.67259(18) 0.64639(14) 0.0517(12) Uiso 0.539(3) 1 d PD C 5
Cl9 Cl 0.78633(19) 0.81337(16) 0.65618(12) 0.0401(11) Uiso 0.539(3) 1 d PD C 5
C216 C 0.7768(6) 0.7144(7) 0.6369(4) 0.038(4) Uiso 0.461(3) 1 d PD C 6
H217 H 0.7583 0.6684 0.6372 0.046 Uiso 0.461(3) 1 calc PR C 6
Cl7' Cl 0.7708(3) 0.7411(3) 0.5760(2) 0.069(2) Uiso 0.461(3) 1 d PD C 6
Cl8' Cl 0.8646(2) 0.7132(2) 0.66382(15) 0.0525(13) Uiso 0.461(3) 1 d PD C 6
Cl9' Cl 0.7377(3) 0.7648(3) 0.6741(2) 0.099(2) Uiso 0.461(3) 1 d PD C 6

loop_
_atom_site_aniso_label
_atom_site_aniso_U_11
_atom_site_aniso_U_22
_atom_site_aniso_U_33
_atom_site_aniso_U_23
_atom_site_aniso_U_13
_atom_site_aniso_U_12
C1 0.021(3) 0.021(3) 0.008(2) -0.002(2) 0.002(2) -0.003(2)
C2 0.016(3) 0.030(3) 0.010(3) -0.006(2) -0.003(2) 0.005(2)
C3 0.017(4) 0.028(4) 0.005(3) 0.000 0.004(3) 0.000
C4 0.019(4) 0.026(4) 0.007(3) 0.000 0.007(3) 0.000
C5 0.015(3) 0.035(3) 0.013(3) -0.002(2) 0.004(2) -0.003(3)
C6 0.016(3) 0.031(3) 0.026(3) -0.004(3) 0.009(3) 0.003(2)
C7 0.017(3) 0.031(3) 0.029(3) 0.000(3) 0.001(3) 0.006(3)
C8 0.014(3) 0.042(3) 0.023(3) 0.007(3) -0.001(3) 0.002(3)
C9 0.014(3) 0.038(4) 0.021(3) -0.002(3) -0.008(2) 0.003(3)
C10 0.020(3) 0.045(4) 0.017(3) 0.000(3) -0.010(3) 0.001(3)
C11 0.031(4) 0.041(4) 0.011(3) -0.005(3) -0.008(3) 0.004(3)
C12 0.040(6) 0.022(4) 0.017(4) 0.000 -0.012(4) 0.000
C13 0.041(6) 0.033(5) 0.006(4) 0.000 0.003(4) 0.000
C14 0.033(4) 0.023(3) 0.013(3) -0.001(2) 0.006(3) -0.003(3)
C15 0.022(3) 0.029(3) 0.016(3) 0.004(2) 0.010(2) 0.004(2)
C16 0.017(3) 0.023(3) 0.020(3) 0.010(2) 0.009(2) -0.002(2)
C17 0.020(3) 0.029(3) 0.014(3) 0.002(2) 0.003(2) 0.004(2)
C18 0.023(3) 0.024(3) 0.015(3) -0.003(2) 0.006(2) -0.003(2)
C19 0.016(3) 0.019(3) 0.024(3) 0.003(2) 0.000(3) -0.009(2)
C20 0.038(4) 0.023(3) 0.012(3) 0.000(2) 0.002(3) -0.007(3)
C21 0.025(3) 0.018(3) 0.028(3) 0.001(3) 0.002(3) -0.001(3)
C22 0.028(3) 0.019(3) 0.014(3) 0.004(2) 0.000(3) -0.004(3)
C23 0.046(4) 0.033(4) 0.010(3) 0.010(3) 0.000(3) 0.003(3)
C24 0.028(4) 0.023(3) 0.025(3) 0.005(3) -0.002(3) 0.006(3)
C25 0.020(3) 0.025(3) 0.022(3) 0.006(3) 0.000(3) 0.007(3)
C26 0.019(3) 0.031(3) 0.024(3) 0.006(3) -0.003(3) 0.013(3)
C27 0.025(3) 0.026(3) 0.018(3) -0.006(2) 0.007(3) 0.009(3)
C28 0.020(3) 0.026(3) 0.019(3) -0.005(2) -0.002(3) 0.006(3)
C29 0.020(3) 0.014(3) 0.020(3) -0.005(2) 0.010(2) -0.002(2)
C30 0.026(3) 0.018(3) 0.021(3) 0.006(2) 0.001(3) 0.000(3)
C31 0.023(3) 0.013(3) 0.019(3) 0.001(2) 0.001(3) 0.003(2)
C32 0.017(3) 0.025(3) 0.027(3) 0.009(3) 0.003(3) 0.005(2)
C33 0.020(3) 0.022(3) 0.010(2) 0.002(2) 0.002(2) 0.003(2)
C34 0.016(3) 0.024(3) 0.017(3) -0.010(2) -0.003(2) -0.007(2)
C35 0.013(3) 0.030(3) 0.023(3) -0.001(3) 0.001(3) -0.005(2)
C36 0.019(3) 0.018(3) 0.021(3) 0.004(2) 0.005(3) 0.007(2)
C37 0.018(3) 0.030(3) 0.016(3) 0.003(2) -0.001(2) -0.002(3)
C38 0.016(3) 0.031(3) 0.026(3) -0.005(3) 0.001(3) -0.002(3)
C39 0.030(4) 0.021(3) 0.022(3) -0.002(2) 0.000(3) -0.009(3)
C40 0.017(3) 0.029(3) 0.023(3) 0.000(3) -0.003(3) -0.005(3)
O41 0.016(2) 0.022(2) 0.0197(19) 0.0034(16) 0.0049(17) -0.0001(16)
C42 0.010(4) 0.037(5) 0.011(4) 0.000 -0.001(3) 0.000
C43 0.019(3) 0.018(3) 0.018(3) 0.009(2) 0.006(2) 0.002(2)
C44 0.017(3) 0.022(3) 0.012(3) 0.000(2) 0.006(2) -0.004(2)
C45 0.012(4) 0.033(5) 0.006(3) 0.000 0.001(3) 0.000
C46 0.018(5) 0.024(4) 0.024(4) 0.000 0.004(4) 0.000
C47 0.011(3) 0.023(3) 0.016(3) -0.003(2) 0.002(2) 0.005(2)
C48 0.021(3) 0.026(3) 0.013(3) -0.002(2) -0.001(2) -0.005(2)
C49 0.027(3) 0.028(3) 0.015(3) 0.007(3) -0.002(3) 0.009(3)
C50 0.029(3) 0.029(3) 0.009(2) 0.005(2) 0.002(2) 0.000(3)
C51 0.024(3) 0.045(4) 0.015(3) 0.019(3) 0.001(3) 0.006(3)
C52 0.035(4) 0.027(3) 0.016(3) 0.007(2) 0.009(3) 0.003(3)
C53 0.028(4) 0.031(3) 0.026(3) -0.002(3) 0.020(3) 0.001(3)
C54 0.026(5) 0.027(5) 0.023(4) 0.000 0.018(4) 0.000
C55 0.025(5) 0.017(4) 0.024(4) 0.000 0.012(4) 0.000
C56 0.020(3) 0.033(3) 0.021(3) -0.007(3) 0.008(3) -0.009(3)
C57 0.010(3) 0.031(3) 0.028(3) -0.005(2) 0.006(2) -0.009(2)
C58 0.025(3) 0.020(3) 0.012(3) -0.006(2) -0.001(2) -0.002(2)
C59 0.017(3) 0.026(3) 0.017(3) -0.002(2) -0.003(2) -0.008(2)
C60 0.009(3) 0.023(3) 0.021(3) 0.004(2) 0.001(2) -0.002(2)
C61 0.022(3) 0.019(3) 0.023(3) -0.011(2) 0.005(3) -0.004(2)
C62 0.020(3) 0.021(3) 0.025(3) -0.006(2) 0.000(3) -0.004(2)
C63 0.031(4) 0.020(3) 0.025(3) -0.005(3) 0.015(3) -0.008(3)
C64 0.022(3) 0.020(3) 0.030(3) 0.004(3) 0.010(3) -0.006(3)
C65 0.029(3) 0.016(3) 0.023(3) 0.006(2) 0.004(3) -0.003(2)
C66 0.031(4) 0.021(3) 0.027(3) 0.012(3) 0.015(3) 0.001(3)
C67 0.033(4) 0.017(3) 0.008(2) 0.008(2) 0.006(2) 0.004(3)
C68 0.021(3) 0.029(3) 0.031(3) 0.005(3) 0.006(3) 0.009(3)
C69 0.018(3) 0.026(3) 0.024(3) 0.013(3) 0.004(3) 0.004(3)
C70 0.024(3) 0.022(3) 0.022(3) 0.006(2) 0.007(3) 0.008(3)
C71 0.022(3) 0.023(3) 0.013(3) 0.003(2) 0.002(2) 0.007(2)
C72 0.024(3) 0.021(3) 0.020(3) -0.008(2) 0.004(3) 0.001(3)
C73 0.032(4) 0.017(3) 0.027(3) 0.003(2) 0.014(3) 0.004(3)
C74 0.023(3) 0.024(3) 0.027(3) 0.003(3) 0.010(3) -0.004(3)
C75 0.022(3) 0.022(3) 0.014(3) 0.003(2) -0.003(2) -0.004(2)
C76 0.013(3) 0.029(3) 0.014(3) -0.011(2) 0.003(2) -0.008(2)
C77 0.027(4) 0.031(3) 0.015(3) 0.008(2) 0.006(3) -0.006(3)
C78 0.032(4) 0.019(3) 0.016(3) -0.003(2) 0.008(3) -0.002(3)
C79 0.018(3) 0.034(3) 0.020(3) -0.006(3) -0.001(3) 0.002(3)
C80 0.020(3) 0.023(3) 0.022(3) -0.003(2) 0.005(3) 0.003(2)
C81 0.028(3) 0.023(3) 0.008(2) -0.003(2) 0.004(2) -0.003(3)
C82 0.018(3) 0.015(3) 0.012(2) -0.003(2) 0.003(2) -0.003(2)
O83 0.021(2) 0.024(2) 0.0162(19) -0.0024(16) -0.0021(17) 0.0019(17)
C84 0.019(4) 0.025(4) 0.017(4) 0.000 0.002(3) 0.000
C85 0.011(3) 0.017(3) 0.030(3) 0.001(2) 0.004(3) 0.006(2)
C86 0.018(3) 0.022(3) 0.027(3) 0.004(2) 0.013(3) 0.011(2)
C87 0.027(4) 0.031(3) 0.023(3) -0.003(3) 0.010(3) 0.006(3)
C88 0.042(4) 0.027(3) 0.025(3) -0.002(3) 0.022(3) 0.004(3)
C89 0.052(5) 0.057(4) 0.006(3) -0.010(3) 0.013(3) -0.002(4)
C90 0.049(7) 0.040(5) 0.007(4) 0.000 -0.001(4) 0.000
C91 0.060(7) 0.048(6) 0.004(4) 0.000 -0.002(4) 0.000
C92 0.052(5) 0.033(4) 0.015(3) -0.015(3) -0.012(3) -0.010(3)
C93 0.042(4) 0.033(4) 0.028(3) -0.005(3) -0.011(3) -0.005(3)
C94 0.032(4) 0.042(4) 0.042(4) -0.007(4) -0.016(3) -0.009(3)
C95 0.014(3) 0.054(4) 0.049(4) 0.007(3) -0.005(3) -0.007(3)
C96 0.020(4) 0.049(4) 0.046(4) 0.003(4) 0.009(3) -0.008(3)
C97 0.014(3) 0.052(4) 0.029(3) 0.002(3) 0.005(3) -0.005(3)
C98 0.025(4) 0.050(4) 0.022(3) 0.003(3) 0.007(3) -0.015(3)
C99 0.023(5) 0.048(6) 0.019(4) 0.000 0.007(4) 0.000
C100 0.039(6) 0.031(5) 0.006(4) 0.000 -0.002(4) 0.000
C101 0.024(3) 0.032(3) 0.016(3) 0.008(3) 0.007(3) 0.003(3)
C102 0.015(3) 0.024(3) 0.022(3) 0.002(2) -0.006(3) -0.002(2)
C103 0.031(4) 0.010(3) 0.026(3) 0.002(2) -0.001(3) 0.004(2)
C104 0.016(3) 0.016(3) 0.040(4) -0.009(3) 0.009(3) 0.002(2)
C105 0.050(4) 0.021(3) 0.021(3) -0.012(3) 0.005(3) 0.003(3)
C106 0.052(5) 0.043(4) 0.016(3) -0.017(3) 0.008(3) 0.002(4)
C107 0.043(4) 0.022(3) 0.025(3) -0.008(3) -0.008(3) -0.004(3)
C108 0.035(4) 0.029(4) 0.037(4) -0.003(3) -0.012(3) -0.011(3)
C109 0.045(5) 0.037(4) 0.044(4) 0.003(3) -0.020(4) -0.025(4)
C110 0.025(4) 0.039(4) 0.051(4) 0.008(3) 0.008(3) -0.015(3)
C111 0.032(4) 0.034(4) 0.030(4) 0.006(3) 0.001(3) -0.009(3)
C112 0.029(4) 0.026(3) 0.026(3) 0.011(3) 0.013(3) -0.008(3)
C113 0.027(3) 0.026(3) 0.010(3) 0.007(2) -0.007(3) -0.005(3)
C114 0.023(3) 0.012(3) 0.025(3) 0.010(2) -0.005(3) -0.003(2)
C115 0.033(4) 0.020(3) 0.046(4) 0.002(3) -0.001(3) -0.006(3)
C116 0.054(5) 0.011(3) 0.024(3) 0.000(3) -0.006(3) -0.002(3)
C117 0.018(3) 0.027(3) 0.044(4) -0.003(3) -0.002(3) 0.013(3)
C118 0.018(3) 0.023(3) 0.035(3) 0.011(3) -0.005(3) 0.001(3)
C119 0.018(3) 0.026(3) 0.055(4) 0.016(3) 0.001(3) 0.002(3)
C120 0.029(4) 0.019(3) 0.054(4) 0.016(3) -0.003(3) -0.003(3)
C121 0.021(4) 0.053(5) 0.053(5) 0.035(4) -0.010(3) -0.008(3)
C122 0.027(4) 0.042(4) 0.035(4) 0.019(3) -0.006(3) 0.003(3)
C123 0.020(4) 0.035(4) 0.035(4) 0.005(3) -0.007(3) -0.003(3)
C124 0.020(3) 0.031(3) 0.033(4) 0.003(3) 0.001(3) -0.001(3)
O125 0.017(2) 0.031(2) 0.041(2) 0.005(2) 0.000(2) 0.0017(18)
C126 0.026(5) 0.034(5) 0.018(4) 0.000 -0.002(4) 0.000
C127 0.023(4) 0.033(4) 0.012(3) 0.001(3) 0.000(3) 0.001(3)
C128 0.021(4) 0.022(4) 0.021(4) 0.002(3) -0.007(3) 0.008(3)
C129 0.016(6) 0.034(6) 0.007(4) 0.000 0.001(4) 0.000
C130 0.022(6) 0.033(7) 0.005(4) 0.000 -0.001(4) 0.000
C131 0.021(4) 0.028(4) 0.008(3) 0.003(3) -0.006(3) -0.001(3)
C132 0.034(5) 0.025(4) 0.004(3) -0.001(3) 0.003(3) -0.002(4)
C133 0.030(5) 0.046(5) 0.012(3) 0.012(4) 0.006(3) -0.004(4)
C134 0.021(4) 0.048(5) 0.025(4) -0.002(4) 0.017(4) -0.003(4)
C135 0.028(4) 0.059(5) 0.031(4) 0.002(4) 0.010(4) -0.009(4)
C136 0.022(4) 0.040(4) 0.029(4) 0.004(3) 0.009(3) 0.000(3)
C137 0.011(4) 0.037(5) 0.021(4) 0.000(4) 0.006(3) -0.006(3)
C138 0.011(6) 0.022(6) 0.026(6) 0.000 -0.004(5) 0.000
C139 0.013(6) 0.016(6) 0.029(6) 0.000 -0.003(5) 0.000
C140 0.022(4) 0.028(4) 0.014(3) -0.006(3) -0.002(3) -0.001(4)
C141 0.024(4) 0.029(4) 0.012(3) -0.005(3) 0.001(3) -0.003(3)
C142 0.022(4) 0.023(4) 0.010(3) -0.001(3) 0.003(3) 0.001(3)
C143 0.019(4) 0.028(4) 0.004(3) -0.006(3) -0.001(3) 0.004(3)
C144 0.012(3) 0.028(4) 0.010(3) 0.001(3) -0.001(3) 0.000(3)
C145 0.020(4) 0.028(4) 0.018(4) -0.006(3) -0.002(3) 0.006(3)
C146 0.015(4) 0.018(4) 0.022(4) -0.005(3) -0.002(3) -0.003(3)
C147 0.025(5) 0.022(4) 0.021(4) -0.005(3) 0.005(3) -0.003(4)
C148 0.015(4) 0.026(4) 0.031(4) -0.010(4) 0.002(3) -0.003(3)
C149 0.024(4) 0.018(4) 0.030(4) 0.002(3) 0.002(4) -0.001(3)
C150 0.023(4) 0.027(5) 0.031(4) 0.004(4) 0.007(4) -0.006(4)
C151 0.028(5) 0.017(4) 0.031(4) 0.008(3) 0.008(4) -0.008(3)
C152 0.045(5) 0.022(4) 0.015(4) 0.015(3) 0.008(4) -0.009(4)
C153 0.030(5) 0.009(4) 0.029(4) 0.008(3) 0.006(4) 0.002(3)
C154 0.025(5) 0.024(4) 0.015(3) 0.005(3) -0.003(3) 0.005(4)
C155 0.016(4) 0.026(4) 0.016(3) 0.005(3) 0.000(3) 0.011(3)
C156 0.026(4) 0.008(4) 0.021(4) 0.000(3) -0.007(3) 0.004(3)
C157 0.033(5) 0.011(4) 0.026(4) 0.002(3) 0.001(4) 0.003(3)
C158 0.022(4) 0.025(4) 0.022(4) -0.005(3) 0.000(4) -0.008(3)
C159 0.022(3) 0.040(4) 0.012(3) -0.006(3) 0.002(3) 0.008(3)
C160 0.017(3) 0.041(4) 0.021(3) -0.002(3) 0.003(3) 0.008(3)
C161 0.029(4) 0.050(4) 0.018(3) -0.011(3) 0.001(3) 0.014(3)
C162 0.039(5) 0.053(5) 0.025(3) -0.005(3) -0.004(3) 0.029(4)
C163 0.036(4) 0.030(4) 0.026(3) 0.005(3) 0.005(3) 0.012(3)
C164 0.018(3) 0.043(4) 0.024(3) -0.005(3) 0.004(3) 0.015(3)
C165 0.027(4) 0.042(4) 0.013(3) -0.005(3) 0.001(3) 0.009(3)
C166 0.021(3) 0.038(4) 0.018(3) -0.004(3) 0.002(3) 0.006(3)
O167 0.026(2) 0.046(3) 0.0104(18) -0.0023(18) 0.0038(18) 0.004(2)
C168 0.019(5) 0.046(6) 0.016(4) 0.000 -0.007(4) 0.000
C169 0.040(4) 0.024(3) 0.017(3) -0.004(3) 0.009(3) -0.005(3)
C170 0.032(4) 0.035(3) 0.013(3) -0.010(2) 0.010(3) -0.007(3)
C171 0.027(4) 0.030(3) 0.021(3) 0.005(3) 0.011(3) -0.004(3)
C172 0.026(5) 0.039(5) 0.022(4) 0.000 0.012(4) 0.000
C173 0.010(4) 0.048(6) 0.033(5) 0.000 0.014(4) 0.000
C174 0.009(3) 0.034(3) 0.034(3) 0.008(3) 0.009(3) -0.002(3)
C175 0.017(3) 0.029(3) 0.022(3) 0.002(2) 0.001(3) -0.001(3)
C176 0.011(3) 0.029(3) 0.032(3) 0.005(3) 0.002(3) -0.008(3)
C177 0.014(3) 0.032(3) 0.012(3) -0.001(2) 0.000(2) 0.008(2)
C178 0.022(3) 0.021(3) 0.011(3) -0.005(2) 0.002(2) -0.004(2)
C179 0.015(3) 0.020(3) 0.015(3) -0.011(2) 0.002(2) -0.003(2)
C180 0.017(3) 0.022(3) 0.012(3) -0.004(2) 0.004(2) 0.002(2)
C181 0.013(3) 0.017(3) 0.026(3) -0.003(2) 0.007(3) 0.001(2)
C182 0.022(3) 0.013(3) 0.016(3) 0.004(2) 0.006(2) 0.000(2)
C183 0.027(3) 0.010(3) 0.018(3) 0.000(2) 0.006(3) -0.006(2)
C184 0.018(3) 0.020(3) 0.020(3) -0.006(2) 0.007(3) -0.009(2)
C185 0.021(3) 0.020(3) 0.029(3) 0.002(3) 0.008(3) -0.006(3)
C186 0.018(3) 0.035(3) 0.021(3) -0.001(3) 0.005(3) -0.006(3)
C187 0.030(4) 0.032(3) 0.025(3) 0.002(3) 0.018(3) -0.005(3)
C188 0.031(4) 0.021(3) 0.018(3) 0.004(2) 0.007(3) -0.004(3)
C189 0.027(4) 0.031(4) 0.029(3) 0.008(3) 0.004(3) 0.001(3)
C190 0.035(4) 0.010(3) 0.023(3) 0.002(2) 0.009(3) -0.006(3)
C191 0.027(3) 0.018(3) 0.018(3) 0.001(2) 0.003(3) -0.001(3)
C192 0.012(4) 0.014(4) 0.026(4) 0.000 0.014(4) 0.000
C193 0.009(4) 0.025(4) 0.015(4) 0.000 0.007(3) 0.000
C194 0.015(3) 0.035(3) 0.013(3) -0.002(3) 0.001(2) -0.001(3)
C195 0.021(3) 0.021(3) 0.017(3) -0.002(2) 0.003(3) -0.012(2)
C196 0.029(3) 0.015(3) 0.020(3) 0.002(2) 0.006(3) -0.008(3)
C197 0.035(4) 0.021(3) 0.016(3) -0.011(2) 0.005(3) -0.008(3)
C198 0.019(3) 0.035(3) 0.009(3) -0.002(3) 0.002(2) -0.007(3)
C199 0.014(3) 0.031(3) 0.023(3) -0.005(3) -0.005(3) -0.007(2)
C200 0.027(3) 0.042(4) 0.015(3) 0.000(3) 0.001(3) -0.008(3)
C201 0.013(3) 0.034(3) 0.018(3) -0.003(3) 0.003(2) -0.006(3)
C202 0.018(3) 0.026(3) 0.012(3) -0.006(2) 0.001(2) 0.003(3)
C203 0.021(3) 0.028(3) 0.021(3) -0.004(3) 0.001(3) -0.002(3)
C204 0.024(3) 0.018(3) 0.028(3) -0.006(3) 0.004(3) 0.008(2)
C205 0.039(4) 0.025(3) 0.013(3) 0.008(2) 0.007(3) 0.006(3)
C206 0.024(3) 0.020(3) 0.023(3) -0.008(2) 0.003(3) -0.002(3)
C207 0.027(3) 0.022(3) 0.012(3) 0.001(2) 0.002(3) 0.004(3)
C208 0.022(3) 0.021(3) 0.024(3) -0.001(2) 0.007(3) -0.009(3)
O209 0.014(2) 0.027(2) 0.022(2) 0.0044(17) 0.0031(17) -0.0003(17)
C210 0.021(5) 0.012(4) 0.023(4) 0.000 0.006(4) 0.000

loop_
_atom_type_symbol
_atom_type_description
_atom_type_scat_dispersion_real
_atom_type_scat_dispersion_imag
_atom_type_scat_source
C C 0.0033 0.0016 'International Tables Vol C Tables 4.2.6.8 and 6.1.1.4'
Cl Cl 0.1484 0.1585 'International Tables Vol C Tables 4.2.6.8 and 6.1.1.4'
O O 0.0106 0.0060 'International Tables Vol C Tables 4.2.6.8 and 6.1.1.4'
H H 0.0000 0.0000 'International Tables Vol C Tables 4.2.6.8 and 6.1.1.4'

loop_
_geom_angle_atom_site_label_1
_geom_angle_atom_site_label_2
_geom_angle_atom_site_label_3
_geom_angle
_geom_angle_site_symmetry_1
_geom_angle_site_symmetry_3
C2 C1 C1 103.7(3) . 2_565
C2 C1 C18 114.2(4) . .
C1 C1 C18 120.5(2) 2_565 .
C2 C1 C33 114.0(4) . .
C1 C1 C33 104.8(2) 2_565 .
C18 C1 C33 99.6(4) . .
C29 C2 C3 120.2(5) . .
C29 C2 C1 123.1(5) . .
C3 C2 C1 111.3(5) . .
C4 C3 C2 121.0(4) . .
C4 C3 C2 121.0(4) . 2_565
C2 C3 C2 109.0(7) . 2_565
C3 C4 C5 120.6(4) . 2_565
C3 C4 C5 120.6(4) . .
C5 C4 C5 107.7(7) 2_565 .
C28 C5 C4 118.1(5) . .
C28 C5 C6 120.0(5) . .
C4 C5 C6 108.0(5) . .
C7 C6 C6 119.8(3) . 2_565
C7 C6 C5 119.9(5) . .
C6 C6 C5 108.1(3) 2_565 .
C6 C7 C8 120.6(5) . .
C6 C7 C26 120.8(5) . .
C8 C7 C26 108.0(5) . .
C8 C8 C7 119.6(3) 2_565 .
C8 C8 C9 120.0(3) 2_565 .
C7 C8 C9 108.0(5) . .
C10 C9 C25 121.7(5) . .
C10 C9 C8 119.0(5) . .
C25 C9 C8 108.1(5) . .
C9 C10 C10 121.0(3) . 2_565
C9 C10 C11 118.7(5) . .
C10 C10 C11 108.7(3) 2_565 .
C23 C11 C10 120.7(5) . .
C23 C11 C12 117.6(6) . .
C10 C11 C12 108.7(6) . .
C13 C12 C11 120.8(4) . 2_565
C13 C12 C11 120.8(4) . .
C11 C12 C11 105.0(8) 2_565 .
C12 C13 C14 121.2(4) . .
C12 C13 C14 121.2(4) . 2_565
C14 C13 C14 107.1(7) . 2_565
C22 C14 C13 118.7(6) . .
C22 C14 C15 118.9(5) . .
C13 C14 C15 109.3(5) . .
C16 C15 C14 122.2(5) . .
C16 C15 C15 117.8(3) . 2_565
C14 C15 C15 107.1(3) . 2_565
C15 C16 C20 118.2(5) . .
C15 C16 C17 122.9(5) . .
C20 C16 C17 109.9(4) . .
C17 C17 C16 119.2(3) 2_565 .
C17 C17 C18 126.1(3) 2_565 .
C16 C17 C18 108.1(4) . .
C19 C18 C17 100.3(4) . .
C19 C18 C36 111.0(4) . .
C17 C18 C36 116.3(4) . .
C19 C18 C1 116.0(4) . .
C17 C18 C1 112.5(4) . .
C36 C18 C1 101.3(4) . .
C30 C19 C20 119.8(5) . .
C30 C19 C18 123.4(4) . .
C20 C19 C18 111.2(5) . .
C21 C20 C19 120.5(5) . .
C21 C20 C16 122.1(5) . .
C19 C20 C16 107.5(5) . .
C20 C21 C32 120.4(5) . .
C20 C21 C22 119.4(5) . .
C32 C21 C22 107.2(5) . .
C14 C22 C23 120.6(5) . .
C14 C22 C21 119.2(5) . .
C23 C22 C21 108.6(5) . .
C11 C23 C22 121.1(5) . .
C11 C23 C24 119.6(6) . .
C22 C23 C24 107.5(5) . .
C25 C24 C32 119.6(5) . .
C25 C24 C23 119.8(5) . .
C32 C24 C23 108.3(5) . .
C24 C25 C9 119.5(5) . .
C24 C25 C26 120.5(5) . .
C9 C25 C26 107.7(5) . .
C27 C26 C25 120.1(5) . .
C27 C26 C7 118.2(5) . .
C25 C26 C7 108.1(5) . .
C26 C27 C28 121.5(5) . .
C26 C27 C31 118.8(5) . .
C28 C27 C31 107.3(5) . .
C27 C28 C5 119.6(5) . .
C27 C28 C29 109.9(5) . .
C5 C28 C29 120.5(5) . .
C2 C29 C28 119.5(5) . .
C2 C29 C30 121.2(5) . .
C28 C29 C30 106.8(5) . .
C19 C30 C31 119.8(5) . .
C19 C30 C29 118.6(5) . .
C31 C30 C29 106.9(5) . .
C32 C31 C30 120.4(5) . .
C32 C31 C27 120.1(5) . .
C30 C31 C27 109.1(4) . .
C31 C32 C21 118.8(5) . .
C31 C32 C24 121.0(5) . .
C21 C32 C24 108.3(5) . .
O41 C33 C34 101.5(4) . .
O41 C33 C42 109.1(4) . .
C34 C33 C42 128.1(4) . .
O41 C33 C1 101.5(4) . .
C34 C33 C1 108.6(4) . .
C42 C33 C1 105.1(4) . .
C40 C34 C35 120.0(5) . .
C40 C34 C33 136.6(5) . .
C35 C34 C33 103.4(4) . .
C37 C35 C34 120.9(5) . .
C37 C35 C36 133.2(5) . .
C34 C35 C36 106.0(4) . .
O41 C36 C35 100.9(4) . .
O41 C36 C18 101.5(4) . .
C35 C36 C18 108.1(4) . .
O41 C36 H36 114.9 . .
C35 C36 H36 114.9 . .
C18 C36 H36 114.9 . .
C35 C37 C38 118.8(5) . .
C35 C37 H37 120.6 . .
C38 C37 H37 120.6 . .
C37 C38 C39 120.7(5) . .
C37 C38 H38 119.7 . .
C39 C38 H38 119.7 . .
C40 C39 C38 119.7(5) . .
C40 C39 H39 120.2 . .
C38 C39 H39 120.2 . .
C34 C40 C39 119.9(5) . .
C34 C40 H40 120.1 . .
C39 C40 H40 120.1 . .
C36 O41 C33 97.0(3) . .
C33 C42 C33 105.4(6) 2_565 .
C33 C42 H42A 110.7 2_565 .
C33 C42 H42A 110.7 . .
C33 C42 H42B 110.7 2_565 .
C33 C42 H42B 110.7 . .
H42A C42 H42B 108.8 . .
C44 C43 C60 113.9(4) . .
C44 C43 C43 104.0(3) . 2_565
C60 C43 C43 120.4(3) . 2_565
C44 C43 C82 114.5(4) . .
C60 C43 C82 99.8(4) . .
C43 C43 C82 104.2(2) 2_565 .
C71 C44 C45 118.9(5) . .
C71 C44 C43 123.6(5) . .
C45 C44 C43 111.0(4) . .
C46 C45 C44 121.1(3) . .
C46 C45 C44 121.1(3) . 2_565
C44 C45 C44 108.9(6) . 2_565
C45 C46 C47 119.3(4) . .
C45 C46 C47 119.3(4) . 2_565
C47 C46 C47 110.5(6) . 2_565
C70 C47 C46 120.5(5) . .
C70 C47 C48 118.4(5) . .
C46 C47 C48 107.6(5) . .
C49 C48 C47 120.2(5) . .
C49 C48 C48 119.8(3) . 2_565
C47 C48 C48 107.2(3) . 2_565
C48 C49 C68 120.7(5) . .
C48 C49 C50 120.5(5) . .
C68 C49 C50 106.4(5) . .
C50 C50 C51 121.1(3) 2_565 .
C50 C50 C49 119.8(3) 2_565 .
C51 C50 C49 108.2(5) . .
C52 C51 C50 119.1(5) . .
C52 C51 C67 118.7(5) . .
C50 C51 C67 109.1(5) . .
C51 C52 C53 120.8(5) . .
C51 C52 C52 119.7(3) . 2_565
C53 C52 C52 107.4(3) . 2_565
C65 C53 C52 119.4(5) . .
C65 C53 C54 120.7(5) . .
C52 C53 C54 108.8(5) . .
C55 C54 C53 119.0(4) . 2_565
C55 C54 C53 119.0(4) . .
C53 C54 C53 107.5(7) 2_565 .
C54 C55 C56 118.9(4) . .
C54 C55 C56 118.9(4) . 2_565
C56 C55 C56 109.4(7) . 2_565
C64 C56 C57 120.6(5) . .
C64 C56 C55 121.7(5) . .
C57 C56 C55 107.2(5) . .
C58 C57 C56 121.0(5) . .
C58 C57 C57 117.1(3) . 2_565
C56 C57 C57 108.0(3) . 2_565
C57 C58 C59 124.5(5) . .
C57 C58 C62 118.0(5) . .
C59 C58 C62 108.4(5) . .
C59 C59 C58 118.3(3) 2_565 .
C59 C59 C60 125.5(3) 2_565 .
C58 C59 C60 110.1(4) . .
C61 C60 C59 99.0(4) . .
C61 C60 C75 111.3(4) . .
C59 C60 C75 118.2(4) . .
C61 C60 C43 115.2(4) . .
C59 C60 C43 113.1(4) . .
C75 C60 C43 100.8(4) . .
C72 C61 C62 118.6(5) . .
C72 C61 C60 124.5(5) . .
C62 C61 C60 112.3(5) . .
C63 C62 C61 121.4(5) . .
C63 C62 C58 120.4(5) . .
C61 C62 C58 106.3(5) . .
C62 C63 C74 119.0(5) . .
C62 C63 C64 119.7(5) . .
C74 C63 C64 108.1(5) . .
C56 C64 C63 120.1(5) . .
C56 C64 C65 119.4(5) . .
C63 C64 C65 107.7(5) . .
C53 C65 C66 120.5(5) . .
C53 C65 C64 120.2(5) . .
C66 C65 C64 107.2(5) . .
C67 C66 C74 120.2(5) . .
C67 C66 C65 119.5(5) . .
C74 C66 C65 107.8(5) . .
C66 C67 C51 121.0(5) . .
C66 C67 C68 120.8(5) . .
C51 C67 C68 106.9(5) . .
C69 C68 C67 119.5(5) . .
C69 C68 C49 118.2(5) . .
C67 C68 C49 109.2(5) . .
C68 C69 C70 121.7(5) . .
C68 C69 C73 120.6(5) . .
C70 C69 C73 106.3(5) . .
C47 C70 C69 120.7(5) . .
C47 C70 C71 119.8(5) . .
C69 C70 C71 109.1(5) . .
C44 C71 C70 120.2(5) . .
C44 C71 C72 120.8(5) . .
C70 C71 C72 108.0(4) . .
C61 C72 C73 121.3(5) . .
C61 C72 C71 119.0(5) . .
C73 C72 C71 107.8(5) . .
C74 C73 C72 120.4(5) . .
C74 C73 C69 118.0(5) . .
C72 C73 C69 108.7(5) . .
C73 C74 C66 120.9(5) . .
C73 C74 C63 119.2(5) . .
C66 C74 C63 109.2(5) . .
O83 C75 C76 103.4(4) . .
O83 C75 C60 101.7(4) . .
C76 C75 C60 108.7(4) . .
O83 C75 H75 114.0 . .
C76 C75 H75 114.0 . .
C60 C75 H75 114.0 . .
C77 C76 C81 121.4(5) . .
C77 C76 C75 135.0(5) . .
C81 C76 C75 103.4(4) . .
C76 C77 C78 116.9(5) . .
C76 C77 H77 121.5 . .
C78 C77 H77 121.5 . .
C79 C78 C77 122.3(5) . .
C79 C78 H78 118.9 . .
C77 C78 H78 118.9 . .
C78 C79 C80 120.8(5) . .
C78 C79 H79 119.6 . .
C80 C79 H79 119.6 . .
C79 C80 C81 117.8(5) . .
C79 C80 H80 121.1 . .
C81 C80 H80 121.1 . .
C80 C81 C76 120.6(5) . .
C80 C81 C82 133.9(5) . .
C76 C81 C82 105.2(5) . .
O83 C82 C81 101.7(4) . .
O83 C82 C84 110.2(4) . .
C81 C82 C84 126.9(5) . .
O83 C82 C43 101.2(4) . .
C81 C82 C43 108.1(4) . .
C84 C82 C43 105.9(4) . .
C75 O83 C82 95.3(3) . .
C82 C84 C82 104.6(6) 2_565 .
C82 C84 H84A 110.8 2_565 .
C82 C84 H84A 110.8 . .
C82 C84 H84B 110.8 2_565 .
C82 C84 H84B 110.8 . .
H84A C84 H84B 108.9 . .
C86 C85 C103 102.0(4) . .
C86 C85 C102 114.2(4) . .
C103 C85 C102 114.8(4) . .
C86 C85 C117 116.4(5) . .
C103 C85 C117 111.1(4) . .
C102 C85 C117 98.8(4) . .
C86 C86 C87 119.0(3) 2_565 .
C86 C86 C85 126.0(3) 2_565 .
C87 C86 C85 109.3(4) . .
C88 C87 C86 121.1(5) . .
C88 C87 C104 119.3(5) . .
C86 C87 C104 107.7(5) . .
C88 C88 C87 119.9(3) 2_565 .
C88 C88 C89 109.6(3) 2_565 .
C87 C88 C89 119.1(5) . .
C106 C89 C88 121.2(6) . .
C106 C89 C90 120.2(7) . .
C88 C89 C90 106.8(6) . .
C91 C90 C89 119.8(5) . 2_565
C91 C90 C89 119.8(5) . .
C89 C90 C89 107.2(8) 2_565 .
C92 C91 C92 110.9(9) . 2_565
C92 C91 C90 118.8(5) . .
C92 C91 C90 118.8(5) 2_565 .
C107 C92 C91 122.7(7) . .
C107 C92 C93 119.0(6) . .
C91 C92 C93 106.7(6) . .
C94 C93 C93 118.8(4) . 2_565
C94 C93 C92 122.1(6) . .
C93 C93 C92 107.8(3) 2_565 .
C93 C94 C95 121.7(6) . .
C93 C94 C109 118.1(7) . .
C95 C94 C109 106.6(6) . .
C95 C95 C94 119.4(4) 2_565 .
C95 C95 C96 120.2(4) 2_565 .
C94 C95 C96 109.6(6) . .
C97 C96 C110 120.2(6) . .
C97 C96 C95 119.8(6) . .
C110 C96 C95 107.3(6) . .
C96 C97 C98 120.1(6) . .
C96 C97 C97 120.0(4) . 2_565
C98 C97 C97 105.9(3) . 2_565
C112 C98 C99 119.7(6) . .
C112 C98 C97 119.8(6) . .
C99 C98 C97 110.4(6) . .
C100 C99 C98 119.5(5) . .
C100 C99 C98 119.5(5) . 2_565
C98 C99 C98 107.3(8) . 2_565
C99 C100 C101 120.5(4) . 2_565
C99 C100 C101 120.5(4) . .
C101 C100 C101 109.4(7) 2_565 .
C113 C101 C100 119.0(6) . .
C113 C101 C102 125.9(5) . .
C100 C101 C102 109.8(5) . .
C101 C102 C124 115.3(4) . .
C101 C102 C102 104.7(3) . 2_565
C124 C102 C102 103.5(3) . 2_565
C101 C102 C85 112.2(4) . .
C124 C102 C85 102.3(4) . .
C102 C102 C85 119.0(3) 2_565 .
C114 C103 C104 119.6(5) . .
C114 C103 C85 124.8(5) . .
C104 C103 C85 109.1(5) . .
C105 C104 C103 121.7(5) . .
C105 C104 C87 119.9(5) . .
C103 C104 C87 108.1(5) . .
C104 C105 C116 117.9(5) . .
C104 C105 C106 119.4(6) . .
C116 C105 C106 109.6(6) . .
C89 C106 C105 121.0(6) . .
C89 C106 C107 120.0(6) . .
C105 C106 C107 106.9(6) . .
C92 C107 C108 121.6(6) . .
C92 C107 C106 118.5(6) . .
C108 C107 C106 106.7(5) . .
C109 C108 C116 119.0(6) . .
C109 C108 C107 119.2(6) . .
C116 C108 C107 108.8(6) . .
C108 C109 C110 120.7(6) . .
C108 C109 C94 120.1(6) . .
C110 C109 C94 108.2(6) . .
C111 C110 C96 121.5(6) . .
C111 C110 C109 118.3(7) . .
C96 C110 C109 108.3(6) . .
C110 C111 C115 122.3(6) . .
C110 C111 C112 117.9(6) . .
C115 C111 C112 109.3(5) . .
C98 C112 C113 120.7(5) . .
C98 C112 C111 120.2(6) . .
C113 C112 C111 106.4(5) . .
C101 C113 C112 120.5(5) . .
C101 C113 C114 119.6(5) . .
C112 C113 C114 108.0(5) . .
C103 C114 C115 120.7(5) . .
C103 C114 C113 120.1(5) . .
C115 C114 C113 108.2(5) . .
C116 C115 C111 119.9(6) . .
C116 C115 C114 119.6(6) . .
C111 C115 C114 108.1(5) . .
C115 C116 C105 120.4(6) . .
C115 C116 C108 119.7(6) . .
C105 C116 C108 107.9(5) . .
O125 C117 C118 101.5(5) . .
O125 C117 C85 101.7(4) . .
C118 C117 C85 107.3(5) . .
O125 C117 H117 114.9 . .
C118 C117 H117 114.9 . .
C85 C117 H117 114.9 . .
C123 C118 C119 121.5(6) . .
C123 C118 C117 104.2(5) . .
C119 C118 C117 134.2(6) . .
C120 C119 C118 116.5(6) . .
C120 C119 H119 121.7 . .
C118 C119 H119 121.7 . .
C119 C120 C121 121.7(6) . .
C119 C120 H120 119.2 . .
C121 C120 H120 119.2 . .
C122 C121 C120 121.9(6) . .
C122 C121 H121 119.1 . .
C120 C121 H121 119.1 . .
C123 C122 C121 116.3(6) . .
C123 C122 H122 121.8 . .
C121 C122 H122 121.8 . .
C122 C123 C118 121.9(6) . .
C122 C123 C124 132.5(6) . .
C118 C123 C124 105.5(5) . .
O125 C124 C126 112.3(5) . .
O125 C124 C123 99.4(4) . .
C126 C124 C123 126.9(5) . .
O125 C124 C102 100.8(4) . .
C126 C124 C102 107.2(5) . .
C123 C124 C102 107.2(4) . .
C117 O125 C124 99.1(4) . .
C124 C126 C124 101.1(6) . 2_565
C124 C126 H126 111.6 . .
C124 C126 H126 111.6 2_565 .
C124 C126 H127 111.6 . .
C124 C126 H127 111.6 2_565 .
H126 C126 H127 109.4 . .
C128 C127 C144 112.1(5) . .
C128 C127 C127 104.9(4) . 2_575
C144 C127 C127 119.7(3) . 2_575
C128 C127 C159 114.6(5) . .
C144 C127 C159 101.7(5) . .
C127 C127 C159 103.9(3) 2_575 .
C155 C128 C129 120.5(7) . .
C155 C128 C127 125.3(6) . .
C129 C128 C127 109.4(6) . .
C130 C129 C128 120.0(5) . .
C130 C129 C128 120.0(5) . 2_575
C128 C129 C128 109.5(8) . 2_575
C129 C130 C131 119.3(5) . 2_575
C129 C130 C131 119.3(5) . .
C131 C130 C131 108.5(9) 2_575 .
C154 C131 C130 119.8(7) . .
C154 C131 C132 119.6(6) . .
C130 C131 C132 109.0(7) . .
C133 C132 C131 120.5(6) . .
C133 C132 C132 118.6(4) . 2_575
C131 C132 C132 106.7(4) . 2_575
C132 C133 C152 119.0(7) . .
C132 C133 C134 121.5(7) . .
C152 C133 C134 107.5(7) . .
C134 C134 C135 121.5(5) 2_575 .
C134 C134 C133 119.9(4) 2_575 .
C135 C134 C133 107.0(7) . .
C136 C135 C151 120.1(7) . .
C136 C135 C134 118.3(7) . .
C151 C135 C134 108.6(7) . .
C135 C136 C137 119.7(7) . .
C135 C136 C136 120.2(4) . 2_575
C137 C136 C136 107.3(4) . 2_575
C149 C137 C138 119.6(7) . .
C149 C137 C136 120.0(6) . .
C138 C137 C136 108.4(7) . .
C139 C138 C137 120.3(5) . 2_575
C139 C138 C137 120.3(5) . .
C137 C138 C137 108.6(9) 2_575 .
C138 C139 C140 120.0(5) . .
C138 C139 C140 120.0(5) . 2_575
C140 C139 C140 107.6(9) . 2_575
C148 C140 C141 121.2(7) . .
C148 C140 C139 118.8(7) . .
C141 C140 C139 107.0(6) . .
C142 C141 C141 119.2(4) . 2_575
C142 C141 C140 119.7(6) . .
C141 C141 C140 109.2(4) 2_575 .
C141 C142 C143 121.8(6) . .
C141 C142 C146 120.2(6) . .
C143 C142 C146 108.2(6) . .
C143 C143 C142 118.9(4) 2_575 .
C143 C143 C144 124.8(3) 2_575 .
C142 C143 C144 109.7(5) . .
C145 C144 C143 101.3(5) . .
C145 C144 C127 116.2(5) . .
C143 C144 C127 114.9(5) . .
C145 C144 C166 109.2(5) . .
C143 C144 C166 115.7(5) . .
C127 C144 C166 100.1(5) . .
C156 C145 C146 118.2(7) . .
C156 C145 C144 125.4(6) . .
C146 C145 C144 110.1(6) . .
C147 C146 C145 121.6(6) . .
C147 C146 C142 119.7(6) . .
C145 C146 C142 107.9(6) . .
C146 C147 C158 118.6(6) . .
C146 C147 C148 120.3(6) . .
C158 C147 C148 108.8(6) . .
C140 C148 C149 121.6(7) . .
C140 C148 C147 118.9(7) . .
C149 C148 C147 107.6(6) . .
C137 C149 C150 117.7(7) . .
C137 C149 C148 119.6(6) . .
C150 C149 C148 110.0(7) . .
C151 C150 C149 124.5(7) . .
C151 C150 C158 116.4(7) . .
C149 C150 C158 107.8(6) . .
C150 C151 C135 117.9(7) . .
C150 C151 C152 123.9(7) . .
C135 C151 C152 107.7(6) . .
C153 C152 C133 121.1(7) . .
C153 C152 C151 118.8(6) . .
C133 C152 C151 109.3(7) . .
C152 C153 C154 119.1(6) . .
C152 C153 C157 121.0(7) . .
C154 C153 C157 107.5(7) . .
C131 C154 C153 120.7(7) . .
C131 C154 C155 119.4(6) . .
C153 C154 C155 108.8(6) . .
C128 C155 C154 120.9(7) . .
C128 C155 C156 122.2(6) . .
C154 C155 C156 105.0(6) . .
C157 C156 C145 121.1(6) . .
C157 C156 C155 109.2(6) . .
C145 C156 C155 116.1(6) . .
C156 C157 C158 121.5(5) . .
C156 C157 C153 109.4(6) . .
C158 C157 C153 119.1(6) . .
C157 C158 C147 118.9(6) . .
C157 C158 C150 120.7(5) . .
C147 C158 C150 105.7(6) . .
O167 C159 C168 110.1(5) . .
O167 C159 C160 101.2(4) . .
C168 C159 C160 126.7(5) . .
O167 C159 C127 100.6(4) . .
C168 C159 C127 107.4(5) . .
C160 C159 C127 107.8(5) . .
C161 C160 C165 120.4(6) . .
C161 C160 C159 134.2(5) . .
C165 C160 C159 105.2(5) . .
C162 C161 C160 117.8(6) . .
C162 C161 H161 121.1 . .
C160 C161 H161 121.1 . .
C161 C162 C163 122.1(6) . .
C161 C162 H162 118.9 . .
C163 C162 H162 118.9 . .
C162 C163 C164 120.2(5) . .
C162 C163 H163 119.9 . .
C164 C163 H163 119.9 . .
C165 C164 C163 117.2(6) . .
C165 C164 H164 121.4 . .
C163 C164 H164 121.4 . .
C164 C165 C160 122.2(5) . .
C164 C165 C166 133.5(5) . .
C160 C165 C166 104.1(5) . .
O167 C166 C165 101.6(4) . .
O167 C166 C144 101.1(4) . .
C165 C166 C144 108.0(4) . .
O167 C166 H166 114.8 . .
C165 C166 H166 114.8 . .
C144 C166 H166 114.8 . .
C166 O167 C159 97.3(4) . .
C159 C168 C159 102.1(6) . 2_575
C159 C168 H168 111.4 . .
C159 C168 H168 111.4 2_575 .
C159 C168 H169 111.4 . .
C159 C168 H169 111.4 2_575 .
H168 C168 H169 109.2 . .
C170 C169 C189 121.2(5) . .
C170 C169 C200 120.4(5) . 2_575
C189 C169 C200 107.7(5) . 2_575
C169 C170 C170 120.3(3) . 2_575
C169 C170 C171 119.3(5) . .
C170 C170 C171 108.2(3) 2_575 .
C187 C171 C172 118.8(5) . .
C187 C171 C170 119.9(5) . .
C172 C171 C170 107.6(5) . .
C173 C172 C171 121.0(4) . 2_575
C173 C172 C171 121.0(4) . .
C171 C172 C171 108.2(7) 2_575 .
C172 C173 C174 121.1(4) . 2_575
C172 C173 C174 121.1(4) . .
C174 C173 C174 107.3(7) 2_575 .
C186 C174 C173 119.2(5) . .
C186 C174 C175 118.7(5) . .
C173 C174 C175 108.1(5) . .
C176 C175 C175 120.5(3) . 2_575
C176 C175 C174 119.7(5) . .
C175 C175 C174 108.1(3) 2_575 .
C175 C176 C184 120.5(5) . .
C175 C176 C177 120.3(5) . .
C184 C176 C177 108.1(5) . .
C177 C177 C176 119.2(3) 2_575 .
C177 C177 C178 126.6(3) 2_575 .
C176 C177 C178 108.0(4) . .
C183 C178 C177 102.1(4) . .
C183 C178 C179 116.5(4) . .
C177 C178 C179 112.8(4) . .
C183 C178 C208 111.1(4) . .
C177 C178 C208 115.4(4) . .
C179 C178 C208 99.5(4) . .
C180 C179 C201 115.0(4) . .
C180 C179 C178 112.5(4) . .
C201 C179 C178 102.1(4) . .
C180 C179 C179 103.6(3) . 2_575
C201 C179 C179 103.8(3) . 2_575
C178 C179 C179 120.0(3) . 2_575
C181 C180 C192 118.8(5) . .
C181 C180 C179 125.2(5) . .
C192 C180 C179 111.6(5) . .
C180 C181 C195 121.1(5) . 2_575
C180 C181 C182 119.2(5) . .
C195 C181 C182 106.9(4) 2_575 .
C183 C182 C191 119.0(5) . .
C183 C182 C181 120.3(4) . .
C191 C182 C181 107.5(5) . .
C182 C183 C184 120.8(5) . .
C182 C183 C178 123.0(5) . .
C184 C183 C178 109.5(5) . .
C185 C184 C183 120.0(5) . .
C185 C184 C176 121.7(5) . .
C183 C184 C176 109.2(4) . .
C184 C185 C190 120.1(5) . .
C184 C185 C186 117.6(5) . .
C190 C185 C186 109.2(5) . .
C174 C186 C185 121.8(5) . .
C174 C186 C187 119.8(5) . .
C185 C186 C187 106.7(5) . .
C171 C187 C188 119.7(6) . .
C171 C187 C186 119.9(5) . .
C188 C187 C186 108.9(5) . .
C189 C188 C187 119.8(5) . .
C189 C188 C190 120.4(5) . .
C187 C188 C190 107.4(5) . .
C188 C189 C169 120.1(6) . .
C188 C189 C197 119.0(5) . 2_575
C169 C189 C197 108.1(5) . 2_575
C191 C190 C185 119.6(5) . .
C191 C190 C188 118.7(5) . .
C185 C190 C188 107.8(5) . .
C190 C191 C196 122.4(5) . 2_575
C190 C191 C182 120.1(5) . .
C196 C191 C182 107.8(5) 2_575 .
C193 C192 C180 121.6(4) . .
C193 C192 C180 121.6(4) . 2_575
C180 C192 C180 108.2(7) . 2_575
C192 C193 C194 119.9(4) . 2_575
C192 C193 C194 119.9(4) . .
C194 C193 C194 106.4(6) 2_575 .
C195 C194 C199 121.8(5) . .
C195 C194 C193 117.3(5) . .
C199 C194 C193 108.2(5) . .
C194 C195 C181 121.3(5) . 2_575
C194 C195 C196 119.2(5) . .
C181 C195 C196 107.9(5) 2_575 .
C197 C196 C191 119.2(5) . 2_575
C197 C196 C195 118.9(5) . .
C191 C196 C195 109.8(5) 2_575 .
C196 C197 C198 121.1(5) . .
C196 C197 C189 120.3(5) . 2_575
C198 C197 C189 107.4(5) . 2_575
C199 C198 C200 119.6(5) . .
C199 C198 C197 119.9(5) . .
C200 C198 C197 108.6(5) . .
C198 C199 C194 119.1(5) . .
C198 C199 C199 120.0(3) . 2_575
C194 C199 C199 108.6(3) . 2_575
C200 C200 C198 120.4(3) 2_575 .
C200 C200 C169 119.3(3) 2_575 2_575
C198 C200 C169 108.1(5) . 2_575
O209 C201 C210 109.9(5) . .
O209 C201 C202 99.8(4) . .
C210 C201 C202 125.9(5) . .
O209 C201 C179 101.7(4) . .
C210 C201 C179 108.0(5) . .
C202 C201 C179 108.7(4) . .
C203 C202 C207 121.8(5) . .
C203 C202 C201 133.8(5) . .
C207 C202 C201 104.2(5) . .
C202 C203 C204 118.1(5) . .
C202 C203 H203 120.9 . .
C204 C203 H203 120.9 . .
C203 C204 C205 121.1(5) . .
C203 C204 H204 119.5 . .
C205 C204 H204 119.5 . .
C204 C205 C206 119.3(5) . .
C204 C205 H205 120.4 . .
C206 C205 H205 120.4 . .
C207 C206 C205 119.0(5) . .
C207 C206 H206 120.5 . .
C205 C206 H206 120.5 . .
C206 C207 C202 120.6(5) . .
C206 C207 C208 134.0(5) . .
C202 C207 C208 105.4(4) . .
O209 C208 C207 100.4(4) . .
O209 C208 C178 101.8(4) . .
C207 C208 C178 106.9(4) . .
O209 C208 H208 115.3 . .
C207 C208 H208 115.3 . .
C178 C208 H208 115.3 . .
C208 O209 C201 98.1(4) . .
C201 C210 C201 101.3(6) 2_575 .
C201 C210 H210 111.5 2_575 .
C201 C210 H210 111.5 . .
C201 C210 H211 111.5 2_575 .
C201 C210 H211 111.5 . .
H210 C210 H211 109.3 . .
Cl2 C211 Cl3 108.2(10) . .
Cl2 C211 Cl1 120.5(11) . .
Cl3 C211 Cl1 110.4(9) . .
Cl2 C211 H212 105.6 . .
Cl3 C211 H212 105.6 . .
Cl1 C211 H212 105.5 . .
Cl2' C212 Cl3' 116.4(8) . .
Cl2' C212 Cl1' 108.4(7) . .
Cl3' C212 Cl1' 102.3(6) . .
Cl2' C212 H213 109.8 . .
Cl3' C212 H213 109.8 . .
Cl1' C212 H213 109.8 . .
Cl6 C213 Cl5 122.2(9) . .
Cl6 C213 Cl4 121.1(9) . .
Cl5 C213 Cl4 115.8(8) . .
Cl6 C213 H214 93.2 . .
Cl5 C213 H214 93.2 . .
Cl4 C213 H214 93.2 . .
Cl4' C214 Cl6' 112.8(15) . .
Cl4' C214 Cl5' 109.0(14) . .
Cl6' C214 Cl5' 106.3(14) . .
Cl4' C214 H215 109.6 . .
Cl6' C214 H215 109.5 . .
Cl5' C214 H215 109.6 . .
Cl9 C215 Cl7 111.1(6) . .
Cl9 C215 Cl8 110.4(6) . .
Cl7 C215 Cl8 108.4(6) . .
Cl9 C215 H216 109.0 . .
Cl7 C215 H216 109.0 . .
Cl8 C215 H216 109.0 . .
Cl7' C216 Cl9' 114.4(8) . .
Cl7' C216 Cl8' 107.4(7) . .
Cl9' C216 Cl8' 107.1(7) . .
Cl7' C216 H217 109.3 . .
Cl9' C216 H217 109.3 . .
Cl8' C216 H217 109.3 . .

loop_
_geom_bond_atom_site_label_1
_geom_bond_atom_site_label_2
_geom_bond_distance
_geom_bond_site_symmetry_2
C1 C2 1.516(7) .
C1 C1 1.575(9) 2_565
C1 C18 1.580(7) .
C1 C33 1.605(7) .
C2 C29 1.394(7) .
C2 C3 1.409(7) .
C3 C4 1.399(10) .
C3 C2 1.409(7) 2_565
C4 C5 1.430(7) 2_565
C4 C5 1.430(7) .
C5 C28 1.424(7) .
C5 C6 1.440(7) .
C6 C7 1.400(7) .
C6 C6 1.417(10) 2_565
C7 C8 1.427(7) .
C7 C26 1.457(7) .
C8 C8 1.395(10) 2_565
C8 C9 1.469(7) .
C9 C10 1.380(7) .
C9 C25 1.434(7) .
C10 C10 1.440(11) 2_565
C10 C11 1.446(8) .
C11 C23 1.380(8) .
C11 C12 1.493(8) .
C12 C13 1.358(11) .
C12 C11 1.493(8) 2_565
C13 C14 1.440(7) .
C13 C14 1.440(7) 2_565
C14 C22 1.403(7) .
C14 C15 1.440(7) .
C15 C16 1.374(7) .
C15 C15 1.473(10) 2_565
C16 C20 1.443(7) .
C16 C17 1.448(7) .
C17 C17 1.341(10) 2_565
C17 C18 1.558(7) .
C18 C19 1.525(7) .
C18 C36 1.573(7) .
C19 C30 1.382(7) .
C19 C20 1.432(7) .
C20 C21 1.362(8) .
C21 C32 1.447(7) .
C21 C22 1.470(7) .
C22 C23 1.445(8) .
C23 C24 1.457(7) .
C24 C25 1.385(7) .
C24 C32 1.453(8) .
C25 C26 1.455(7) .
C26 C27 1.418(8) .
C27 C28 1.421(7) .
C27 C31 1.462(7) .
C28 C29 1.442(7) .
C29 C30 1.488(7) .
C30 C31 1.433(7) .
C31 C32 1.387(7) .
C33 O41 1.446(6) .
C33 C34 1.491(7) .
C33 C42 1.504(6) .
C34 C40 1.378(7) .
C34 C35 1.403(7) .
C35 C37 1.374(7) .
C35 C36 1.491(7) .
C36 O41 1.436(5) .
C36 H36 1.0000 .
C37 C38 1.391(7) .
C37 H37 0.9500 .
C38 C39 1.403(7) .
C38 H38 0.9500 .
C39 C40 1.385(7) .
C39 H39 0.9500 .
C40 H40 0.9500 .
C42 C33 1.504(6) 2_565
C42 H42A 0.9900 .
C42 H42B 0.9900 .
C43 C44 1.512(7) .
C43 C60 1.578(7) .
C43 C43 1.596(9) 2_565
C43 C82 1.597(7) .
C44 C71 1.379(6) .
C44 C45 1.432(6) .
C45 C46 1.400(9) .
C45 C44 1.432(6) 2_565
C46 C47 1.421(6) .
C46 C47 1.421(6) 2_565
C47 C70 1.375(7) .
C47 C48 1.470(6) .
C48 C49 1.374(7) .
C48 C48 1.467(10) 2_565
C49 C68 1.471(7) .
C49 C50 1.473(7) .
C50 C50 1.369(10) 2_565
C50 C51 1.450(8) .
C51 C52 1.393(8) .
C51 C67 1.456(7) .
C52 C53 1.448(8) .
C52 C52 1.489(10) 2_565
C53 C65 1.378(7) .
C53 C54 1.461(7) .
C54 C55 1.414(10) .
C54 C53 1.461(7) 2_565
C55 C56 1.460(6) .
C55 C56 1.460(6) 2_565
C56 C64 1.364(7) .
C56 C57 1.456(7) .
C57 C58 1.392(7) .
C57 C57 1.484(10) 2_565
C58 C59 1.432(7) .
C58 C62 1.460(7) .
C59 C59 1.396(10) 2_565
C59 C60 1.548(7) .
C60 C61 1.499(7) .
C60 C75 1.553(7) .
C61 C72 1.364(7) .
C61 C62 1.439(7) .
C62 C63 1.413(7) .
C63 C74 1.436(8) .
C63 C64 1.445(7) .
C64 C65 1.464(7) .
C65 C66 1.461(7) .
C66 C67 1.372(8) .
C66 C74 1.430(7) .
C67 C68 1.461(7) .
C68 C69 1.359(7) .
C69 C70 1.449(7) .
C69 C73 1.492(8) .
C70 C71 1.459(7) .
C71 C72 1.462(7) .
C72 C73 1.442(7) .
C73 C74 1.397(7) .
C75 O83 1.431(6) .
C75 C76 1.517(7) .
C75 H75 1.0000 .
C76 C77 1.380(7) .
C76 C81 1.402(7) .
C77 C78 1.394(7) .
C77 H77 0.9500 .
C78 C79 1.374(7) .
C78 H78 0.9500 .
C79 C80 1.391(7) .
C79 H79 0.9500 .
C80 C81 1.391(7) .
C80 H80 0.9500 .
C81 C82 1.485(7) .
C82 O83 1.471(6) .
C82 C84 1.505(6) .
C84 C82 1.505(6) 2_565
C84 H84A 0.9900 .
C84 H84B 0.9900 .
C85 C86 1.497(7) .
C85 C103 1.520(7) .
C85 C102 1.601(7) .
C85 C117 1.603(7) .
C86 C86 1.388(10) 2_565
C86 C87 1.443(7) .
C87 C88 1.413(7) .
C87 C104 1.462(7) .
C88 C88 1.380(10) 2_565
C88 C89 1.450(9) .
C89 C106 1.380(9) .
C89 C90 1.462(8) .
C90 C91 1.423(13) .
C90 C89 1.462(8) 2_565
C91 C92 1.418(8) .
C91 C92 1.418(8) 2_565
C92 C107 1.391(8) .
C92 C93 1.453(9) .
C93 C94 1.389(9) .
C93 C93 1.449(11) 2_565
C94 C95 1.418(9) .
C94 C109 1.482(9) .
C95 C95 1.394(12) 2_565
C95 C96 1.471(8) .
C96 C97 1.373(8) .
C96 C110 1.433(9) .
C97 C98 1.443(8) .
C97 C97 1.502(12) 2_565
C98 C112 1.382(8) .
C98 C99 1.424(7) .
C99 C100 1.418(11) .
C99 C98 1.424(7) 2_565
C100 C101 1.448(7) 2_565
C100 C101 1.448(7) .
C101 C113 1.367(7) .
C101 C102 1.510(8) .
C102 C124 1.579(7) .
C102 C102 1.596(10) 2_565
C103 C114 1.354(7) .
C103 C104 1.429(7) .
C104 C105 1.426(8) .
C105 C116 1.423(8) .
C105 C106 1.425(8) .
C106 C107 1.481(9) .
C107 C108 1.438(8) .
C108 C109 1.419(9) .
C108 C116 1.435(8) .
C109 C110 1.447(9) .
C110 C111 1.378(9) .
C111 C115 1.416(8) .
C111 C112 1.477(8) .
C112 C113 1.457(8) .
C113 C114 1.456(7) .
C114 C115 1.454(8) .
C115 C116 1.409(8) .
C117 O125 1.417(6) .
C117 C118 1.550(8) .
C117 H117 1.0000 .
C118 C123 1.389(8) .
C118 C119 1.401(7) .
C119 C120 1.367(8) .
C119 H119 0.9500 .
C120 C121 1.399(9) .
C120 H120 0.9500 .
C121 C122 1.390(8) .
C121 H121 0.9500 .
C122 C123 1.375(8) .
C122 H122 0.9500 .
C123 C124 1.542(8) .
C124 O125 1.453(7) .
C124 C126 1.509(7) .
C126 C124 1.509(7) 2_565
C126 H126 0.9900 .
C126 H127 0.9900 .
C127 C128 1.530(9) .
C127 C144 1.569(8) .
C127 C127 1.569(13) 2_575
C127 C159 1.612(9) .
C128 C155 1.337(9) .
C128 C129 1.442(8) .
C129 C130 1.421(12) .
C129 C128 1.442(8) 2_575
C130 C131 1.428(9) 2_575
C130 C131 1.428(9) .
C131 C154 1.403(9) .
C131 C132 1.436(9) .
C132 C133 1.410(10) .
C132 C132 1.493(13) 2_575
C133 C152 1.432(10) .
C133 C134 1.461(10) .
C134 C134 1.384(14) 2_575
C134 C135 1.453(10) .
C135 C136 1.416(10) .
C135 C151 1.434(10) .
C136 C137 1.452(9) .
C136 C136 1.480(14) 2_575
C137 C149 1.402(9) .
C137 C138 1.443(9) .
C138 C139 1.375(13) .
C138 C137 1.443(9) 2_575
C139 C140 1.478(9) .
C139 C140 1.478(9) 2_575
C140 C148 1.366(9) .
C140 C141 1.456(9) .
C141 C142 1.378(9) .
C141 C141 1.426(13) 2_575
C142 C143 1.441(9) .
C142 C146 1.455(9) .
C143 C143 1.378(12) 2_575
C143 C144 1.529(8) .
C144 C145 1.511(9) .
C144 C166 1.606(8) .
C145 C156 1.392(9) .
C145 C146 1.446(9) .
C146 C147 1.383(9) .
C147 C158 1.450(9) .
C147 C148 1.476(9) .
C148 C149 1.434(10) .
C149 C150 1.422(9) .
C150 C151 1.376(9) .
C150 C158 1.518(10) .
C151 C152 1.434(10) .
C152 C153 1.409(10) .
C153 C154 1.432(9) .
C153 C157 1.449(9) .
C154 C155 1.465(9) .
C155 C156 1.486(9) .
C156 C157 1.384(10) .
C157 C158 1.400(6) .
C159 O167 1.457(6) .
C159 C168 1.508(7) .
C159 C160 1.510(8) .
C160 C161 1.398(8) .
C160 C165 1.402(7) .
C161 C162 1.376(8) .
C161 H161 0.9500 .
C162 C163 1.404(9) .
C162 H162 0.9500 .
C163 C164 1.410(8) .
C163 H163 0.9500 .
C164 C165 1.383(8) .
C164 H164 0.9500 .
C165 C166 1.541(7) .
C166 O167 1.442(6) .
C166 H166 1.0000 .
C168 C159 1.508(7) 2_575
C168 H168 0.9900 .
C168 H169 0.9900 .
C169 C170 1.388(8) .
C169 C189 1.428(7) .
C169 C200 1.465(8) 2_575
C170 C170 1.433(10) 2_575
C170 C171 1.452(8) .
C171 C187 1.395(7) .
C171 C172 1.444(7) .
C172 C173 1.366(11) .
C172 C171 1.444(7) 2_575
C173 C174 1.432(7) 2_575
C173 C174 1.432(7) .
C174 C186 1.395(7) .
C174 C175 1.464(7) .
C175 C176 1.379(7) .
C175 C175 1.396(10) 2_575
C176 C184 1.444(7) .
C176 C177 1.470(7) .
C177 C177 1.363(10) 2_575
C177 C178 1.532(7) .
C178 C183 1.518(7) .
C178 C179 1.591(7) .
C178 C208 1.591(7) .
C179 C180 1.529(7) .
C179 C201 1.564(7) .
C179 C179 1.598(9) 2_575
C180 C181 1.375(7) .
C180 C192 1.431(6) .
C181 C195 1.437(7) 2_575
C181 C182 1.487(7) .
C182 C183 1.380(7) .
C182 C191 1.456(7) .
C183 C184 1.434(7) .
C184 C185 1.379(7) .
C185 C190 1.442(8) .
C185 C186 1.461(7) .
C186 C187 1.461(7) .
C187 C188 1.455(8) .
C188 C189 1.387(8) .
C188 C190 1.469(7) .
C189 C197 1.471(8) 2_575
C190 C191 1.390(7) .
C191 C196 1.411(8) 2_575
C192 C193 1.389(10) .
C192 C180 1.431(6) 2_575
C193 C194 1.471(6) 2_575
C193 C194 1.471(7) .
C194 C195 1.399(7) .
C194 C199 1.431(7) .
C195 C181 1.437(7) 2_575
C195 C196 1.454(7) .
C196 C197 1.408(7) .
C196 C191 1.411(8) 2_575
C197 C198 1.437(7) .
C197 C189 1.471(8) 2_575
C198 C199 1.404(7) .
C198 C200 1.433(7) .
C199 C199 1.443(10) 2_575
C200 C200 1.399(11) 2_575
C200 C169 1.465(8) 2_575
C201 O209 1.449(6) .
C201 C210 1.516(7) .
C201 C202 1.528(7) .
C202 C203 1.366(7) .
C202 C207 1.396(7) .
C203 C204 1.391(7) .
C203 H203 0.9500 .
C204 C205 1.400(8) .
C204 H204 0.9500 .
C205 C206 1.411(7) .
C205 H205 0.9500 .
C206 C207 1.362(7) .
C206 H206 0.9500 .
C207 C208 1.537(7) .
C208 O209 1.440(6) .
C208 H208 1.0000 .
C210 C201 1.516(7) 2_575
C210 H210 0.9900 .
C210 H211 0.9900 .
C211 Cl2 1.702(16) .
C211 Cl3 1.720(15) .
C211 Cl1 1.753(14) .
C211 H212 1.0000 .
C212 Cl2' 1.747(12) .
C212 Cl3' 1.760(12) .
C212 Cl1' 1.816(12) .
C212 H213 1.0000 .
C213 Cl6 1.633(14) .
C213 Cl5 1.720(14) .
C213 Cl4 1.729(14) .
C213 H214 1.0000 .
C214 Cl4' 1.698(19) .
C214 Cl6' 1.747(19) .
C214 Cl5' 1.742(19) .
C214 H215 1.0000 .
C215 Cl9 1.711(10) .
C215 Cl7 1.758(11) .
C215 Cl8 1.772(10) .
C215 H216 1.0000 .
C216 Cl7' 1.714(12) .
C216 Cl9' 1.714(12) .
C216 Cl8' 1.810(12) .
C216 H217 1.0000 .

loop_
_geom_torsion_atom_site_label_1
_geom_torsion_atom_site_label_2
_geom_torsion_atom_site_label_3
_geom_torsion_atom_site_label_4
_geom_torsion
_geom_torsion_site_symmetry_1
_geom_torsion_site_symmetry_4
C1 C1 C2 C29 -147.8(4) 2_565 .
C18 C1 C2 C29 -14.8(7) . .
C33 C1 C2 C29 98.8(5) . .
C1 C1 C2 C3 6.0(4) 2_565 .
C18 C1 C2 C3 139.1(5) . .
C33 C1 C2 C3 -107.3(5) . .
C29 C2 C3 C4 -2.8(8) . .
C1 C2 C3 C4 -157.5(5) . .
C29 C2 C3 C2 144.6(4) . 2_565
C1 C2 C3 C2 -10.1(8) . 2_565
C2 C3 C4 C5 141.5(5) . 2_565
C2 C3 C4 C5 -2.0(9) 2_565 2_565
C2 C3 C4 C5 2.0(9) . .
C2 C3 C4 C5 -141.5(5) 2_565 .
C3 C4 C5 C28 1.0(8) . .
C5 C4 C5 C28 -143.0(4) 2_565 .
C3 C4 C5 C6 141.3(6) . .
C5 C4 C5 C6 -2.8(7) 2_565 .
C28 C5 C6 C7 -1.1(8) . .
C4 C5 C6 C7 -140.5(5) . .
C28 C5 C6 C6 141.1(4) . 2_565
C4 C5 C6 C6 1.7(5) . 2_565
C6 C6 C7 C8 0.9(6) 2_565 .
C5 C6 C7 C8 138.7(5) . .
C6 C6 C7 C26 -139.5(4) 2_565 .
C5 C6 C7 C26 -1.7(8) . .
C6 C7 C8 C8 -0.9(6) . 2_565
C26 C7 C8 C8 144.0(3) . 2_565
C6 C7 C8 C9 -143.0(5) . .
C26 C7 C8 C9 1.9(6) . .
C8 C8 C9 C10 1.1(6) 2_565 .
C7 C8 C9 C10 143.1(5) . .
C8 C8 C9 C25 -143.2(3) 2_565 .
C7 C8 C9 C25 -1.3(6) . .
C25 C9 C10 C10 138.3(4) . 2_565
C8 C9 C10 C10 -1.1(6) . 2_565
C25 C9 C10 C11 -0.9(8) . .
C8 C9 C10 C11 -140.3(5) . .
C9 C10 C11 C23 2.4(8) . .
C10 C10 C11 C23 -141.3(5) 2_565 .
C9 C10 C11 C12 142.8(6) . .
C10 C10 C11 C12 -0.9(5) 2_565 .
C23 C11 C12 C13 2.2(9) . .
C10 C11 C12 C13 -139.6(6) . .
C23 C11 C12 C11 143.2(4) . 2_565
C10 C11 C12 C11 1.4(8) . 2_565
C11 C12 C13 C14 -137.7(5) 2_565 .
C11 C12 C13 C14 -2.7(10) . .
C11 C12 C13 C14 2.7(10) 2_565 2_565
C11 C12 C13 C14 137.7(5) . 2_565
C12 C13 C14 C22 2.1(9) . .
C14 C13 C14 C22 -143.2(4) 2_565 .
C12 C13 C14 C15 142.9(6) . .
C14 C13 C14 C15 -2.3(8) 2_565 .
C22 C14 C15 C16 1.9(8) . .
C13 C14 C15 C16 -138.9(5) . .
C22 C14 C15 C15 142.2(4) . 2_565
C13 C14 C15 C15 1.4(5) . 2_565
C14 C15 C16 C20 -3.5(7) . .
C15 C15 C16 C20 -139.8(4) 2_565 .
C14 C15 C16 C17 140.2(5) . .
C15 C15 C16 C17 3.8(6) 2_565 .
C15 C16 C17 C17 -3.9(6) . 2_565
C20 C16 C17 C17 142.4(3) . 2_565
C15 C16 C17 C18 -157.1(5) . .
C20 C16 C17 C18 -10.9(6) . .
C17 C17 C18 C19 -134.7(3) 2_565 .
C16 C17 C18 C19 16.2(5) . .
C17 C17 C18 C36 105.5(4) 2_565 .
C16 C17 C18 C36 -103.6(5) . .
C17 C17 C18 C1 -10.8(6) 2_565 .
C16 C17 C18 C1 140.1(5) . .
C2 C1 C18 C19 0.3(6) . .
C1 C1 C18 C19 124.8(3) 2_565 .
C33 C1 C18 C19 -121.6(4) . .
C2 C1 C18 C17 -114.4(5) . .
C1 C1 C18 C17 10.1(5) 2_565 .
C33 C1 C18 C17 123.6(4) . .
C2 C1 C18 C36 120.6(4) . .
C1 C1 C18 C36 -114.9(3) 2_565 .
C33 C1 C18 C36 -1.3(5) . .
C17 C18 C19 C30 136.6(5) . .
C36 C18 C19 C30 -99.8(6) . .
C1 C18 C19 C30 15.2(7) . .
C17 C18 C19 C20 -16.7(6) . .
C36 C18 C19 C20 106.9(5) . .
C1 C18 C19 C20 -138.1(5) . .
C30 C19 C20 C21 3.2(8) . .
C18 C19 C20 C21 157.6(5) . .
C30 C19 C20 C16 -143.2(5) . .
C18 C19 C20 C16 11.2(6) . .
C15 C16 C20 C21 2.4(8) . .
C17 C16 C20 C21 -145.7(5) . .
C15 C16 C20 C19 148.1(5) . .
C17 C16 C20 C19 0.1(6) . .
C19 C20 C21 C32 -4.7(8) . .
C16 C20 C21 C32 136.8(5) . .
C19 C20 C21 C22 -141.2(5) . .
C16 C20 C21 C22 0.3(8) . .
C13 C14 C22 C23 -0.9(7) . .
C15 C14 C22 C23 -138.0(5) . .
C13 C14 C22 C21 138.0(5) . .
C15 C14 C22 C21 0.9(8) . .
C20 C21 C22 C14 -1.9(8) . .
C32 C21 C22 C14 -143.5(5) . .
C20 C21 C22 C23 141.4(5) . .
C32 C21 C22 C23 -0.2(6) . .
C10 C11 C23 C22 136.0(6) . .
C12 C11 C23 C22 -1.1(8) . .
C10 C11 C23 C24 -2.3(8) . .
C12 C11 C23 C24 -139.4(6) . .
C14 C22 C23 C11 0.5(8) . .
C21 C22 C23 C11 -142.3(5) . .
C14 C22 C23 C24 143.2(5) . .
C21 C22 C23 C24 0.4(6) . .
C11 C23 C24 C25 0.7(8) . .
C22 C23 C24 C25 -142.6(5) . .
C11 C23 C24 C32 142.8(5) . .
C22 C23 C24 C32 -0.5(6) . .
C32 C24 C25 C9 -137.1(5) . .
C23 C24 C25 C9 0.8(8) . .
C32 C24 C25 C26 0.5(8) . .
C23 C24 C25 C26 138.4(5) . .
C10 C9 C25 C24 -0.7(8) . .
C8 C9 C25 C24 142.6(5) . .
C10 C9 C25 C26 -143.1(5) . .
C8 C9 C25 C26 0.2(6) . .
C24 C25 C26 C27 -1.2(8) . .
C9 C25 C26 C27 140.7(5) . .
C24 C25 C26 C7 -141.0(5) . .
C9 C25 C26 C7 1.0(6) . .
C6 C7 C26 C27 2.4(8) . .
C8 C7 C26 C27 -142.4(5) . .
C6 C7 C26 C25 143.0(5) . .
C8 C7 C26 C25 -1.8(6) . .
C25 C26 C27 C28 -136.1(5) . .
C7 C26 C27 C28 -0.3(8) . .
C25 C26 C27 C31 1.1(8) . .
C7 C26 C27 C31 136.9(5) . .
C26 C27 C28 C5 -2.4(8) . .
C31 C27 C28 C5 -143.9(5) . .
C26 C27 C28 C29 143.2(5) . .
C31 C27 C28 C29 1.7(6) . .
C4 C5 C28 C27 138.6(5) . .
C6 C5 C28 C27 3.2(8) . .
C4 C5 C28 C29 -3.3(7) . .
C6 C5 C28 C29 -138.8(5) . .
C3 C2 C29 C28 0.5(7) . .
C1 C2 C29 C28 152.1(5) . .
C3 C2 C29 C30 -136.6(5) . .
C1 C2 C29 C30 15.1(7) . .
C27 C28 C29 C2 -142.6(5) . .
C5 C28 C29 C2 2.6(7) . .
C27 C28 C29 C30 -0.1(6) . .
C5 C28 C29 C30 145.1(5) . .
C20 C19 C30 C31 1.0(7) . .
C18 C19 C30 C31 -150.2(5) . .
C20 C19 C30 C29 134.9(5) . .
C18 C19 C30 C29 -16.3(8) . .
C2 C29 C30 C19 1.0(8) . .
C28 C29 C30 C19 -140.8(5) . .
C2 C29 C30 C31 140.2(5) . .
C28 C29 C30 C31 -1.6(6) . .
C19 C30 C31 C32 -3.7(8) . .
C29 C30 C31 C32 -142.3(5) . .
C19 C30 C31 C27 141.3(5) . .
C29 C30 C31 C27 2.6(6) . .
C26 C27 C31 C32 -0.3(8) . .
C28 C27 C31 C32 142.4(5) . .
C26 C27 C31 C30 -145.4(5) . .
C28 C27 C31 C30 -2.7(6) . .
C30 C31 C32 C21 2.2(8) . .
C27 C31 C32 C21 -138.9(5) . .
C30 C31 C32 C24 140.7(5) . .
C27 C31 C32 C24 -0.4(8) . .
C20 C21 C32 C31 2.0(8) . .
C22 C21 C32 C31 143.1(5) . .
C20 C21 C32 C24 -141.3(5) . .
C22 C21 C32 C24 -0.2(6) . .
C25 C24 C32 C31 0.3(8) . .
C23 C24 C32 C31 -141.8(5) . .
C25 C24 C32 C21 142.6(5) . .
C23 C24 C32 C21 0.4(6) . .
C2 C1 C33 O41 -156.2(4) . .
C1 C1 C33 O41 91.1(3) 2_565 .
C18 C1 C33 O41 -34.2(4) . .
C2 C1 C33 C34 -49.8(5) . .
C1 C1 C33 C34 -162.5(3) 2_565 .
C18 C1 C33 C34 72.3(5) . .
C2 C1 C33 C42 90.2(5) . .
C1 C1 C33 C42 -22.5(4) 2_565 .
C18 C1 C33 C42 -147.8(4) . .
O41 C33 C34 C40 -148.4(6) . .
C42 C33 C34 C40 -22.7(11) . .
C1 C33 C34 C40 105.2(7) . .
O41 C33 C34 C35 34.2(5) . .
C42 C33 C34 C35 159.8(6) . .
C1 C33 C34 C35 -72.3(5) . .
C40 C34 C35 C37 -0.2(8) . .
C33 C34 C35 C37 177.8(5) . .
C40 C34 C35 C36 -179.8(5) . .
C33 C34 C35 C36 -1.8(6) . .
C37 C35 C36 O41 149.1(6) . .
C34 C35 C36 O41 -31.3(5) . .
C37 C35 C36 C18 -104.9(7) . .
C34 C35 C36 C18 74.7(5) . .
C19 C18 C36 O41 160.6(4) . .
C17 C18 C36 O41 -85.6(5) . .
C1 C18 C36 O41 36.7(4) . .
C19 C18 C36 C35 55.0(5) . .
C17 C18 C36 C35 168.8(4) . .
C1 C18 C36 C35 -68.9(5) . .
C34 C35 C37 C38 0.9(8) . .
C36 C35 C37 C38 -179.7(6) . .
C35 C37 C38 C39 -1.0(8) . .
C37 C38 C39 C40 0.5(8) . .
C35 C34 C40 C39 -0.4(8) . .
C33 C34 C40 C39 -177.5(6) . .
C38 C39 C40 C34 0.2(8) . .
C35 C36 O41 C33 51.3(4) . .
C18 C36 O41 C33 -59.9(4) . .
C34 C33 O41 C36 -53.1(4) . .
C42 C33 O41 C36 169.5(4) . .
C1 C33 O41 C36 58.8(4) . .
O41 C33 C42 C33 -70.5(6) . 2_565
C34 C33 C42 C33 166.9(4) . 2_565
C1 C33 C42 C33 37.7(7) . 2_565
C60 C43 C44 C71 -12.4(7) . .
C43 C43 C44 C71 -145.4(4) 2_565 .
C82 C43 C44 C71 101.5(6) . .
C60 C43 C44 C45 138.9(5) . .
C43 C43 C44 C45 5.9(4) 2_565 .
C82 C43 C44 C45 -107.1(5) . .
C71 C44 C45 C46 -4.6(9) . .
C43 C44 C45 C46 -157.5(6) . .
C71 C44 C45 C44 142.9(4) . 2_565
C43 C44 C45 C44 -10.0(7) . 2_565
C44 C45 C46 C47 1.4(10) . .
C44 C45 C46 C47 -142.2(6) 2_565 .
C44 C45 C46 C47 142.2(6) . 2_565
C44 C45 C46 C47 -1.4(10) 2_565 2_565
C45 C46 C47 C70 3.0(9) . .
C47 C46 C47 C70 -141.0(5) 2_565 .
C45 C46 C47 C48 143.0(6) . .
C47 C46 C47 C48 -1.0(8) 2_565 .
C70 C47 C48 C49 0.2(8) . .
C46 C47 C48 C49 -140.8(6) . .
C70 C47 C48 C48 141.6(4) . 2_565
C46 C47 C48 C48 0.6(5) . 2_565
C47 C48 C49 C68 -1.3(8) . .
C48 C48 C49 C68 -138.0(4) 2_565 .
C47 C48 C49 C50 135.7(5) . .
C48 C48 C49 C50 -1.0(6) 2_565 .
C48 C49 C50 C50 1.0(6) . 2_565
C68 C49 C50 C50 143.3(3) . 2_565
C48 C49 C50 C51 -143.7(5) . .
C68 C49 C50 C51 -1.4(5) . .
C50 C50 C51 C52 -0.7(6) 2_565 .
C49 C50 C51 C52 143.4(5) . .
C50 C50 C51 C67 -141.7(3) 2_565 .
C49 C50 C51 C67 2.4(6) . .
C50 C51 C52 C53 -137.2(5) . .
C67 C51 C52 C53 0.0(8) . .
C50 C51 C52 C52 0.7(6) . 2_565
C67 C51 C52 C52 137.9(4) . 2_565
C51 C52 C53 C65 -0.6(8) . .
C52 C52 C53 C65 -143.0(4) 2_565 .
C51 C52 C53 C54 143.6(5) . .
C52 C52 C53 C54 1.2(5) 2_565 .
C65 C53 C54 C55 2.5(9) . .
C52 C53 C54 C55 -141.1(6) . .
C65 C53 C54 C53 141.7(5) . 2_565
C52 C53 C54 C53 -2.0(8) . 2_565
C53 C54 C55 C56 -136.1(6) 2_565 .
C53 C54 C55 C56 -1.6(9) . .
C53 C54 C55 C56 1.6(9) 2_565 2_565
C53 C54 C55 C56 136.1(6) . 2_565
C54 C55 C56 C64 -0.5(9) . .
C56 C55 C56 C64 -142.0(5) 2_565 .
C54 C55 C56 C57 144.4(6) . .
C56 C55 C56 C57 2.9(8) 2_565 .
C64 C56 C57 C58 4.5(8) . .
C55 C56 C57 C58 -140.8(6) . .
C64 C56 C57 C57 143.6(4) . 2_565
C55 C56 C57 C57 -1.8(5) . 2_565
C56 C57 C58 C59 138.0(5) . .
C57 C57 C58 C59 2.5(6) 2_565 .
C56 C57 C58 C62 -5.1(8) . .
C57 C57 C58 C62 -140.6(4) 2_565 .
C57 C58 C59 C59 -2.5(6) . 2_565
C62 C58 C59 C59 143.5(3) . 2_565
C57 C58 C59 C60 -156.6(5) . .
C62 C58 C59 C60 -10.6(6) . .
C59 C59 C60 C61 -133.9(3) 2_565 .
C58 C59 C60 C61 17.9(5) . .
C59 C59 C60 C75 106.0(4) 2_565 .
C58 C59 C60 C75 -102.2(5) . .
C59 C59 C60 C43 -11.4(5) 2_565 .
C58 C59 C60 C43 140.4(4) . .
C44 C43 C60 C61 -1.0(6) . .
C43 C43 C60 C61 123.6(3) 2_565 .
C82 C43 C60 C61 -123.4(4) . .
C44 C43 C60 C59 -113.8(5) . .
C43 C43 C60 C59 10.8(5) 2_565 .
C82 C43 C60 C59 123.8(4) . .
C44 C43 C60 C75 119.0(4) . .
C43 C43 C60 C75 -116.4(3) 2_565 .
C82 C43 C60 C75 -3.4(4) . .
C59 C60 C61 C72 135.9(5) . .
C75 C60 C61 C72 -99.0(6) . .
C43 C60 C61 C72 15.0(7) . .
C59 C60 C61 C62 -19.7(5) . .
C75 C60 C61 C62 105.4(5) . .
C43 C60 C61 C62 -140.6(4) . .
C72 C61 C62 C63 0.3(7) . .
C60 C61 C62 C63 157.5(5) . .
C72 C61 C62 C58 -142.5(5) . .
C60 C61 C62 C58 14.7(6) . .
C57 C58 C62 C63 3.2(8) . .
C59 C58 C62 C63 -145.4(5) . .
C57 C58 C62 C61 146.4(5) . .
C59 C58 C62 C61 -2.1(6) . .
C61 C62 C63 C74 -1.8(8) . .
C58 C62 C63 C74 135.9(5) . .
C61 C62 C63 C64 -138.2(5) . .
C58 C62 C63 C64 -0.6(8) . .
C57 C56 C64 C63 -1.8(8) . .
C55 C56 C64 C63 138.6(6) . .
C57 C56 C64 C65 -138.5(5) . .
C55 C56 C64 C65 1.8(8) . .
C62 C63 C64 C56 -0.1(8) . .
C74 C63 C64 C56 -140.8(5) . .
C62 C63 C64 C65 141.1(5) . .
C74 C63 C64 C65 0.4(6) . .
C52 C53 C65 C66 0.7(8) . .
C54 C53 C65 C66 -139.2(6) . .
C52 C53 C65 C64 138.6(5) . .
C54 C53 C65 C64 -1.3(8) . .
C56 C64 C65 C53 -0.9(8) . .
C63 C64 C65 C53 -142.4(5) . .
C56 C64 C65 C66 141.9(5) . .
C63 C64 C65 C66 0.3(6) . .
C53 C65 C66 C67 -0.3(8) . .
C64 C65 C66 C67 -143.0(5) . .
C53 C65 C66 C74 141.7(5) . .
C64 C65 C66 C74 -1.0(6) . .
C74 C66 C67 C51 -137.5(5) . .
C65 C66 C67 C51 -0.2(8) . .
C74 C66 C67 C68 1.5(8) . .
C65 C66 C67 C68 138.8(5) . .
C52 C51 C67 C66 0.3(7) . .
C50 C51 C67 C66 141.4(5) . .
C52 C51 C67 C68 -143.6(5) . .
C50 C51 C67 C68 -2.5(6) . .
C66 C67 C68 C69 -1.9(8) . .
C51 C67 C68 C69 142.1(5) . .
C66 C67 C68 C49 -142.4(5) . .
C51 C67 C68 C49 1.6(6) . .
C48 C49 C68 C69 1.0(8) . .
C50 C49 C68 C69 -141.2(5) . .
C48 C49 C68 C67 142.0(5) . .
C50 C49 C68 C67 -0.1(6) . .
C67 C68 C69 C70 -136.6(5) . .
C49 C68 C69 C70 0.4(8) . .
C67 C68 C69 C73 1.9(8) . .
C49 C68 C69 C73 138.9(5) . .
C46 C47 C70 C69 137.1(6) . .
C48 C47 C70 C69 1.2(8) . .
C46 C47 C70 C71 -4.1(8) . .
C48 C47 C70 C71 -139.9(5) . .
C68 C69 C70 C47 -1.5(8) . .
C73 C69 C70 C47 -145.1(5) . .
C68 C69 C70 C71 143.3(5) . .
C73 C69 C70 C71 -0.3(6) . .
C45 C44 C71 C70 3.5(8) . .
C43 C44 C71 C70 152.8(5) . .
C45 C44 C71 C72 -136.2(5) . .
C43 C44 C71 C72 13.1(8) . .
C47 C70 C71 C44 0.7(8) . .
C69 C70 C71 C44 -144.5(5) . .
C47 C70 C71 C72 145.0(5) . .
C69 C70 C71 C72 -0.2(6) . .
C62 C61 C72 C73 0.1(8) . .
C60 C61 C72 C73 -154.0(5) . .
C62 C61 C72 C71 138.5(5) . .
C60 C61 C72 C71 -15.7(8) . .
C44 C71 C72 C61 1.3(8) . .
C70 C71 C72 C61 -142.8(5) . .
C44 C71 C72 C73 144.6(5) . .
C70 C71 C72 C73 0.6(6) . .
C61 C72 C73 C74 0.9(8) . .
C71 C72 C73 C74 -141.5(5) . .
C61 C72 C73 C69 141.6(5) . .
C71 C72 C73 C69 -0.8(6) . .
C68 C69 C73 C74 -1.6(8) . .
C70 C69 C73 C74 142.4(5) . .
C68 C69 C73 C72 -143.4(5) . .
C70 C69 C73 C72 0.6(6) . .
C72 C73 C74 C66 138.4(5) . .
C69 C73 C74 C66 1.1(8) . .
C72 C73 C74 C63 -2.3(8) . .
C69 C73 C74 C63 -139.5(5) . .
C67 C66 C74 C73 -1.2(8) . .
C65 C66 C74 C73 -142.8(5) . .
C67 C66 C74 C63 143.0(5) . .
C65 C66 C74 C63 1.3(6) . .
C62 C63 C74 C73 2.8(8) . .
C64 C63 C74 C73 143.7(5) . .
C62 C63 C74 C66 -142.1(5) . .
C64 C63 C74 C66 -1.1(6) . .
C61 C60 C75 O83 163.0(4) . .
C59 C60 C75 O83 -83.5(5) . .
C43 C60 C75 O83 40.3(5) . .
C61 C60 C75 C76 54.3(6) . .
C59 C60 C75 C76 167.9(4) . .
C43 C60 C75 C76 -68.4(5) . .
O83 C75 C76 C77 155.0(6) . .
C60 C75 C76 C77 -97.5(7) . .
O83 C75 C76 C81 -30.7(5) . .
C60 C75 C76 C81 76.8(5) . .
C81 C76 C77 C78 5.1(7) . .
C75 C76 C77 C78 178.6(5) . .
C76 C77 C78 C79 -3.5(8) . .
C77 C78 C79 C80 -0.6(8) . .
C78 C79 C80 C81 3.2(8) . .
C79 C80 C81 C76 -1.6(7) . .
C79 C80 C81 C82 -174.0(5) . .
C77 C76 C81 C80 -2.7(8) . .
C75 C76 C81 C80 -177.9(4) . .
C77 C76 C81 C82 171.7(4) . .
C75 C76 C81 C82 -3.6(5) . .
C80 C81 C82 O83 -151.2(5) . .
C76 C81 C82 O83 35.5(5) . .
C80 C81 C82 C84 -24.6(9) . .
C76 C81 C82 C84 162.1(5) . .
C80 C81 C82 C43 102.8(6) . .
C76 C81 C82 C43 -70.5(5) . .
C44 C43 C82 O83 -154.9(4) . .
C60 C43 C82 O83 -32.9(4) . .
C43 C43 C82 O83 92.2(3) 2_565 .
C44 C43 C82 C81 -48.5(6) . .
C60 C43 C82 C81 73.5(5) . .
C43 C43 C82 C81 -161.5(3) 2_565 .
C44 C43 C82 C84 90.1(5) . .
C60 C43 C82 C84 -147.9(5) . .
C43 C43 C82 C84 -22.9(4) 2_565 .
C76 C75 O83 C82 50.7(4) . .
C60 C75 O83 C82 -61.9(4) . .
C81 C82 O83 C75 -52.7(4) . .
C84 C82 O83 C75 170.5(4) . .
C43 C82 O83 C75 58.7(4) . .
O83 C82 C84 C82 -70.7(6) . 2_565
C81 C82 C84 C82 166.2(3) . 2_565
C43 C82 C84 C82 38.0(7) . 2_565
C103 C85 C86 C86 -134.4(3) . 2_565
C102 C85 C86 C86 -9.8(6) . 2_565
C117 C85 C86 C86 104.5(4) . 2_565
C103 C85 C86 C87 18.6(5) . .
C102 C85 C86 C87 143.2(5) . .
C117 C85 C86 C87 -102.5(5) . .
C86 C86 C87 C88 0.0(7) 2_565 .
C85 C86 C87 C88 -155.1(5) . .
C86 C86 C87 C104 142.6(3) 2_565 .
C85 C86 C87 C104 -12.6(6) . .
C86 C87 C88 C88 0.0(7) . 2_565
C104 C87 C88 C88 -138.3(4) . 2_565
C86 C87 C88 C89 139.7(6) . .
C104 C87 C88 C89 1.4(8) . .
C88 C88 C89 C106 142.7(5) 2_565 .
C87 C88 C89 C106 -0.8(9) . .
C88 C88 C89 C90 -0.1(5) 2_565 .
C87 C88 C89 C90 -143.6(6) . .
C106 C89 C90 C91 -2.1(9) . .
C88 C89 C90 C91 141.2(6) . .
C106 C89 C90 C89 -143.2(5) . 2_565
C88 C89 C90 C89 0.2(8) . 2_565
C89 C90 C91 C92 138.2(6) 2_565 .
C89 C90 C91 C92 2.0(10) . .
C89 C90 C91 C92 -2.0(10) 2_565 2_565
C89 C90 C91 C92 -138.2(6) . 2_565
C92 C91 C92 C107 142.3(6) 2_565 .
C90 C91 C92 C107 -0.8(10) . .
C92 C91 C92 C93 -0.2(9) 2_565 .
C90 C91 C92 C93 -143.3(6) . .
C107 C92 C93 C94 -1.1(9) . .
C91 C92 C93 C94 143.1(6) . .
C107 C92 C93 C93 -144.1(4) . 2_565
C91 C92 C93 C93 0.1(6) . 2_565
C93 C93 C94 C95 3.0(8) 2_565 .
C92 C93 C94 C95 -136.1(6) . .
C93 C93 C94 C109 138.1(4) 2_565 .
C92 C93 C94 C109 -1.0(9) . .
C93 C94 C95 C95 -3.0(8) . 2_565
C109 C94 C95 C95 -142.5(4) . 2_565
C93 C94 C95 C96 141.5(6) . .
C109 C94 C95 C96 2.0(7) . .
C95 C95 C96 C97 0.0(7) 2_565 .
C94 C95 C96 C97 -144.2(6) . .
C95 C95 C96 C110 141.7(4) 2_565 .
C94 C95 C96 C110 -2.4(7) . .
C110 C96 C97 C98 -2.3(9) . .
C95 C96 C97 C98 134.5(6) . .
C110 C96 C97 C97 -136.8(5) . 2_565
C95 C96 C97 C97 0.0(7) . 2_565
C96 C97 C98 C112 3.9(9) . .
C97 C97 C98 C112 143.9(5) 2_565 .
C96 C97 C98 C99 -141.6(6) . .
C97 C97 C98 C99 -1.5(5) 2_565 .
C112 C98 C99 C100 -2.9(10) . .
C97 C98 C99 C100 142.6(6) . .
C112 C98 C99 C98 -143.0(5) . 2_565
C97 C98 C99 C98 2.5(9) . 2_565
C98 C99 C100 C101 -139.0(6) . 2_565
C98 C99 C100 C101 -3.7(10) 2_565 2_565
C98 C99 C100 C101 3.7(10) . .
C98 C99 C100 C101 139.0(6) 2_565 .
C99 C100 C101 C113 -3.1(9) . .
C101 C100 C101 C113 143.3(5) 2_565 .
C99 C100 C101 C102 -158.9(6) . .
C101 C100 C101 C102 -12.5(8) 2_565 .
C113 C101 C102 C124 100.8(6) . .
C100 C101 C102 C124 -105.5(6) . .
C113 C101 C102 C102 -146.3(5) . 2_565
C100 C101 C102 C102 7.4(5) . 2_565
C113 C101 C102 C85 -15.8(7) . .
C100 C101 C102 C85 137.9(5) . .
C86 C85 C102 C101 -113.6(5) . .
C103 C85 C102 C101 3.8(6) . .
C117 C85 C102 C101 122.0(5) . .
C86 C85 C102 C124 122.2(5) . .
C103 C85 C102 C124 -120.4(5) . .
C117 C85 C102 C124 -2.1(5) . .
C86 C85 C102 C102 9.1(5) . 2_565
C103 C85 C102 C102 126.5(3) . 2_565
C117 C85 C102 C102 -115.2(3) . 2_565
C86 C85 C103 C114 133.1(5) . .
C102 C85 C103 C114 9.0(7) . .
C117 C85 C103 C114 -102.1(6) . .
C86 C85 C103 C104 -18.3(6) . .
C102 C85 C103 C104 -142.4(5) . .
C117 C85 C103 C104 106.5(5) . .
C114 C103 C104 C105 3.3(8) . .
C85 C103 C104 C105 156.4(5) . .
C114 C103 C104 C87 -141.6(5) . .
C85 C103 C104 C87 11.5(6) . .
C88 C87 C104 C105 -1.8(8) . .
C86 C87 C104 C105 -145.1(5) . .
C88 C87 C104 C103 143.8(5) . .
C86 C87 C104 C103 0.5(6) . .
C103 C104 C105 C116 -2.2(8) . .
C87 C104 C105 C116 138.7(6) . .
C103 C104 C105 C106 -139.4(6) . .
C87 C104 C105 C106 1.5(8) . .
C88 C89 C106 C105 0.5(9) . .
C90 C89 C106 C105 138.5(6) . .
C88 C89 C106 C107 -137.1(6) . .
C90 C89 C106 C107 0.9(8) . .
C104 C105 C106 C89 -0.9(9) . .
C116 C105 C106 C89 -141.2(6) . .
C104 C105 C106 C107 141.5(5) . .
C116 C105 C106 C107 1.1(6) . .
C91 C92 C107 C108 -136.3(7) . .
C93 C92 C107 C108 2.0(8) . .
C91 C92 C107 C106 -0.4(9) . .
C93 C92 C107 C106 137.8(6) . .
C89 C106 C107 C92 0.3(8) . .
C105 C106 C107 C92 -142.5(5) . .
C89 C106 C107 C108 142.1(5) . .
C105 C106 C107 C108 -0.7(6) . .
C92 C107 C108 C109 -0.6(9) . .
C106 C107 C108 C109 -140.9(6) . .
C92 C107 C108 C116 140.3(6) . .
C106 C107 C108 C116 0.1(7) . .
C116 C108 C109 C110 1.3(9) . .
C107 C108 C109 C110 138.3(6) . .
C116 C108 C109 C94 -138.5(6) . .
C107 C108 C109 C94 -1.5(9) . .
C93 C94 C109 C108 2.3(9) . .
C95 C94 C109 C108 143.5(6) . .
C93 C94 C109 C110 -142.0(6) . .
C95 C94 C109 C110 -0.8(7) . .
C97 C96 C110 C111 1.2(10) . .
C95 C96 C110 C111 -140.3(6) . .
C97 C96 C110 C109 143.4(6) . .
C95 C96 C110 C109 1.9(7) . .
C108 C109 C110 C111 -1.1(9) . .
C94 C109 C110 C111 142.9(6) . .
C108 C109 C110 C96 -144.7(6) . .
C94 C109 C110 C96 -0.7(7) . .
C96 C110 C111 C115 139.5(6) . .
C109 C110 C111 C115 0.9(9) . .
C96 C110 C111 C112 -1.6(9) . .
C109 C110 C111 C112 -140.2(6) . .
C99 C98 C112 C113 1.5(9) . .
C97 C98 C112 C113 -140.7(6) . .
C99 C98 C112 C111 138.0(6) . .
C97 C98 C112 C111 -4.3(8) . .
C110 C111 C112 C98 3.2(8) . .
C115 C111 C112 C98 -142.6(6) . .
C110 C111 C112 C113 145.0(6) . .
C115 C111 C112 C113 -0.8(6) . .
C100 C101 C113 C112 1.8(8) . .
C102 C101 C113 C112 153.3(5) . .
C100 C101 C113 C114 -136.6(6) . .
C102 C101 C113 C114 15.0(8) . .
C98 C112 C113 C101 -1.0(8) . .
C111 C112 C113 C101 -142.6(5) . .
C98 C112 C113 C114 141.6(5) . .
C111 C112 C113 C114 0.0(6) . .
C104 C103 C114 C115 -2.5(8) . .
C85 C103 C114 C115 -151.2(5) . .
C104 C103 C114 C113 137.3(5) . .
C85 C103 C114 C113 -11.3(8) . .
C101 C113 C114 C103 -0.5(8) . .
C112 C113 C114 C103 -143.5(5) . .
C101 C113 C114 C115 143.8(5) . .
C112 C113 C114 C115 0.8(6) . .
C110 C111 C115 C116 -0.8(9) . .
C112 C111 C115 C116 143.2(5) . .
C110 C111 C115 C114 -142.8(6) . .
C112 C111 C115 C114 1.2(7) . .
C103 C114 C115 C116 0.7(8) . .
C113 C114 C115 C116 -143.3(5) . .
C103 C114 C115 C111 142.8(5) . .
C113 C114 C115 C111 -1.2(6) . .
C111 C115 C116 C105 -137.3(6) . .
C114 C115 C116 C105 0.4(9) . .
C111 C115 C116 C108 0.9(8) . .
C114 C115 C116 C108 138.5(6) . .
C104 C105 C116 C115 0.4(8) . .
C106 C105 C116 C115 141.4(6) . .
C104 C105 C116 C108 -142.2(5) . .
C106 C105 C116 C108 -1.1(6) . .
C109 C108 C116 C115 -1.2(8) . .
C107 C108 C116 C115 -142.2(6) . .
C109 C108 C116 C105 141.7(6) . .
C107 C108 C116 C105 0.6(7) . .
C86 C85 C117 O125 -86.1(5) . .
C103 C85 C117 O125 157.7(4) . .
C102 C85 C117 O125 36.6(5) . .
C86 C85 C117 C118 167.7(5) . .
C103 C85 C117 C118 51.5(6) . .
C102 C85 C117 C118 -69.5(5) . .
O125 C117 C118 C123 -29.7(6) . .
C85 C117 C118 C123 76.6(6) . .
O125 C117 C118 C119 150.7(6) . .
C85 C117 C118 C119 -103.0(7) . .
C123 C118 C119 C120 3.9(9) . .
C117 C118 C119 C120 -176.6(6) . .
C118 C119 C120 C121 -2.8(9) . .
C119 C120 C121 C122 -1.2(10) . .
C120 C121 C122 C123 4.1(9) . .
C121 C122 C123 C118 -3.0(9) . .
C121 C122 C123 C124 -179.7(6) . .
C119 C118 C123 C122 -0.9(9) . .
C117 C118 C123 C122 179.4(5) . .
C119 C118 C123 C124 176.5(5) . .
C117 C118 C123 C124 -3.1(6) . .
C122 C123 C124 O125 -149.0(7) . .
C118 C123 C124 O125 33.9(6) . .
C122 C123 C124 C126 -21.8(11) . .
C118 C123 C124 C126 161.1(6) . .
C122 C123 C124 C102 106.4(7) . .
C118 C123 C124 C102 -70.7(6) . .
C101 C102 C124 O125 -153.9(4) . .
C102 C102 C124 O125 92.4(3) 2_565 .
C85 C102 C124 O125 -31.8(5) . .
C101 C102 C124 C126 88.5(6) . .
C102 C102 C124 C126 -25.2(5) 2_565 .
C85 C102 C124 C126 -149.4(5) . .
C101 C102 C124 C123 -50.4(6) . .
C102 C102 C124 C123 -164.1(4) 2_565 .
C85 C102 C124 C123 71.7(5) . .
C118 C117 O125 C124 51.1(5) . .
C85 C117 O125 C124 -59.6(5) . .
C126 C124 O125 C117 171.2(5) . .
C123 C124 O125 C117 -52.3(5) . .
C102 C124 O125 C117 57.4(4) . .
O125 C124 C126 C124 -69.2(7) . 2_565
C123 C124 C126 C124 168.9(4) . 2_565
C102 C124 C126 C124 40.6(7) . 2_565
C144 C127 C128 C155 15.9(10) . .
C127 C127 C128 C155 147.3(6) 2_575 .
C159 C127 C128 C155 -99.4(8) . .
C144 C127 C128 C129 -139.4(7) . .
C127 C127 C128 C129 -8.1(6) 2_575 .
C159 C127 C128 C129 105.3(7) . .
C155 C128 C129 C130 1.7(12) . .
C127 C128 C129 C130 158.4(8) . .
C155 C128 C129 C128 -143.1(6) . 2_575
C127 C128 C129 C128 13.6(11) . 2_575
C128 C129 C130 C131 -139.2(7) . 2_575
C128 C129 C130 C131 2.0(13) 2_575 2_575
C128 C129 C130 C131 -2.0(13) . .
C128 C129 C130 C131 139.2(7) 2_575 .
C129 C130 C131 C154 0.3(12) . .
C131 C130 C131 C154 141.6(6) 2_575 .
C129 C130 C131 C132 -142.7(8) . .
C131 C130 C131 C132 -1.4(10) 2_575 .
C154 C131 C132 C133 -3.0(10) . .
C130 C131 C132 C133 140.1(7) . .
C154 C131 C132 C132 -142.3(5) . 2_575
C130 C131 C132 C132 0.9(6) . 2_575
C131 C132 C133 C152 2.7(10) . .
C132 C132 C133 C152 137.3(5) 2_575 .
C131 C132 C133 C134 -135.1(7) . .
C132 C132 C133 C134 -0.5(8) 2_575 .
C132 C133 C134 C134 0.5(8) . 2_575
C152 C133 C134 C134 -141.4(4) . 2_575
C132 C133 C134 C135 144.3(7) . .
C152 C133 C134 C135 2.3(8) . .
C134 C134 C135 C136 -1.1(8) 2_575 .
C133 C134 C135 C136 -144.2(7) . .
C134 C134 C135 C151 140.4(5) 2_575 .
C133 C134 C135 C151 -2.7(8) . .
C151 C135 C136 C137 0.8(11) . .
C134 C135 C136 C137 137.7(7) . .
C151 C135 C136 C136 -135.8(6) . 2_575
C134 C135 C136 C136 1.1(8) . 2_575
C135 C136 C137 C149 1.4(10) . .
C136 C136 C137 C149 143.0(6) 2_575 .
C135 C136 C137 C138 -141.2(8) . .
C136 C136 C137 C138 0.4(7) 2_575 .
C149 C137 C138 C139 1.1(12) . .
C136 C137 C138 C139 143.9(8) . .
C149 C137 C138 C137 -143.4(6) . 2_575
C136 C137 C138 C137 -0.6(11) . 2_575
C137 C138 C139 C140 138.9(7) 2_575 .
C137 C138 C139 C140 -1.5(13) . .
C137 C138 C139 C140 1.5(13) 2_575 2_575
C137 C138 C139 C140 -138.9(7) . 2_575
C138 C139 C140 C148 1.2(12) . .
C140 C139 C140 C148 143.2(6) 2_575 .
C138 C139 C140 C141 -140.7(8) . .
C140 C139 C140 C141 1.3(10) 2_575 .
C148 C140 C141 C142 1.1(10) . .
C139 C140 C141 C142 141.8(7) . .
C148 C140 C141 C141 -141.6(6) . 2_575
C139 C140 C141 C141 -0.8(6) . 2_575
C141 C141 C142 C143 -2.6(7) 2_575 .
C140 C141 C142 C143 -141.6(6) . .
C141 C141 C142 C146 139.3(5) 2_575 .
C140 C141 C142 C146 0.4(9) . .
C141 C142 C143 C143 2.6(7) . 2_575
C146 C142 C143 C143 -143.3(4) . 2_575
C141 C142 C143 C144 155.4(6) . .
C146 C142 C143 C144 9.5(7) . .
C143 C143 C144 C145 135.4(4) 2_575 .
C142 C143 C144 C145 -15.4(7) . .
C143 C143 C144 C127 9.3(7) 2_575 .
C142 C143 C144 C127 -141.5(6) . .
C143 C143 C144 C166 -106.6(4) 2_575 .
C142 C143 C144 C166 102.5(6) . .
C128 C127 C144 C145 -3.4(8) . .
C127 C127 C144 C145 -126.8(5) 2_575 .
C159 C127 C144 C145 119.5(6) . .
C128 C127 C144 C143 114.6(6) . .
C127 C127 C144 C143 -8.8(6) 2_575 .
C159 C127 C144 C143 -122.5(6) . .
C128 C127 C144 C166 -120.7(5) . .
C127 C127 C144 C166 115.8(3) 2_575 .
C159 C127 C144 C166 2.2(5) . .
C143 C144 C145 C156 -135.3(7) . .
C127 C144 C145 C156 -10.1(10) . .
C166 C144 C145 C156 102.1(7) . .
C143 C144 C145 C146 16.1(7) . .
C127 C144 C145 C146 141.4(6) . .
C166 C144 C145 C146 -106.5(6) . .
C156 C145 C146 C147 -1.6(10) . .
C144 C145 C146 C147 -155.4(6) . .
C156 C145 C146 C142 142.4(6) . .
C144 C145 C146 C142 -11.4(7) . .
C141 C142 C146 C147 -0.6(10) . .
C143 C142 C146 C147 145.9(6) . .
C141 C142 C146 C145 -145.5(6) . .
C143 C142 C146 C145 1.0(7) . .
C145 C146 C147 C158 1.5(10) . .
C142 C146 C147 C158 -138.5(7) . .
C145 C146 C147 C148 139.6(7) . .
C142 C146 C147 C148 -0.4(10) . .
C141 C140 C148 C149 135.9(7) . .
C139 C140 C148 C149 -0.4(11) . .
C141 C140 C148 C147 -2.1(10) . .
C139 C140 C148 C147 -138.4(7) . .
C146 C147 C148 C140 1.8(10) . .
C158 C147 C148 C140 143.5(6) . .
C146 C147 C148 C149 -141.5(6) . .
C158 C147 C148 C149 0.2(8) . .
C138 C137 C149 C150 137.6(8) . .
C136 C137 C149 C150 -1.0(10) . .
C138 C137 C149 C148 -0.3(11) . .
C136 C137 C149 C148 -138.8(7) . .
C140 C148 C149 C137 0.0(11) . .
C147 C148 C149 C137 142.1(7) . .
C140 C148 C149 C150 -140.8(7) . .
C147 C148 C149 C150 1.3(8) . .
C137 C149 C150 C151 -1.9(11) . .
C148 C149 C150 C151 139.7(7) . .
C137 C149 C150 C158 -143.9(7) . .
C148 C149 C150 C158 -2.3(8) . .
C149 C150 C151 C135 4.1(11) . .
C158 C150 C151 C135 143.2(7) . .
C149 C150 C151 C152 -136.1(8) . .
C158 C150 C151 C152 3.0(10) . .
C136 C135 C151 C150 -3.4(11) . .
C134 C135 C151 C150 -144.1(7) . .
C136 C135 C151 C152 142.7(7) . .
C134 C135 C151 C152 2.1(8) . .
C132 C133 C152 C153 -0.5(10) . .
C134 C133 C152 C153 142.7(6) . .
C132 C133 C152 C151 -144.2(6) . .
C134 C133 C152 C151 -1.1(8) . .
C150 C151 C152 C153 -1.7(10) . .
C135 C151 C152 C153 -145.3(7) . .
C150 C151 C152 C133 143.0(7) . .
C135 C151 C152 C133 -0.6(8) . .
C133 C152 C153 C154 -1.5(10) . .
C151 C152 C153 C154 139.0(7) . .
C133 C152 C153 C157 -138.9(7) . .
C151 C152 C153 C157 1.5(10) . .
C130 C131 C154 C153 -138.1(7) . .
C132 C131 C154 C153 1.1(10) . .
C130 C131 C154 C155 1.7(10) . .
C132 C131 C154 C155 140.9(6) . .
C152 C153 C154 C131 1.2(10) . .
C157 C153 C154 C131 143.7(6) . .
C152 C153 C154 C155 -142.4(6) . .
C157 C153 C154 C155 0.1(8) . .
C129 C128 C155 C154 0.3(11) . .
C127 C128 C155 C154 -152.5(7) . .
C129 C128 C155 C156 137.5(7) . .
C127 C128 C155 C156 -15.3(11) . .
C131 C154 C155 C128 -2.0(10) . .
C153 C154 C155 C128 142.1(7) . .
C131 C154 C155 C156 -145.5(6) . .
C153 C154 C155 C156 -1.5(7) . .
C146 C145 C156 C157 -1.0(10) . .
C144 C145 C156 C157 148.4(7) . .
C146 C145 C156 C155 -137.3(6) . .
C144 C145 C156 C155 12.0(10) . .
C128 C155 C156 C157 -140.6(7) . .
C154 C155 C156 C157 2.3(8) . .
C128 C155 C156 C145 0.6(10) . .
C154 C155 C156 C145 143.6(6) . .
C145 C156 C157 C158 3.8(12) . .
C155 C156 C157 C158 142.8(7) . .
C145 C156 C157 C153 -141.3(6) . .
C155 C156 C157 C153 -2.3(8) . .
C152 C153 C157 C156 143.1(7) . .
C154 C153 C157 C156 1.4(8) . .
C152 C153 C157 C158 -3.0(11) . .
C154 C153 C157 C158 -144.7(7) . .
C156 C157 C158 C147 -3.9(12) . .
C153 C157 C158 C147 138.0(4) . .
C156 C157 C158 C150 -137.5(4) . .
C153 C157 C158 C150 4.4(12) . .
C146 C147 C158 C157 1.3(11) . .
C148 C147 C158 C157 -141.2(7) . .
C146 C147 C158 C150 140.9(7) . .
C148 C147 C158 C150 -1.5(8) . .
C151 C150 C158 C157 -4.4(11) . .
C149 C150 C158 C157 141.1(7) . .
C151 C150 C158 C147 -143.2(6) . .
C149 C150 C158 C147 2.3(8) . .
C128 C127 C159 O167 154.3(5) . .
C144 C127 C159 O167 33.2(5) . .
C127 C127 C159 O167 -91.7(3) 2_575 .
C128 C127 C159 C168 -90.5(6) . .
C144 C127 C159 C168 148.3(5) . .
C127 C127 C159 C168 23.4(4) 2_575 .
C128 C127 C159 C160 48.9(7) . .
C144 C127 C159 C160 -72.3(5) . .
C127 C127 C159 C160 162.8(3) 2_575 .
O167 C159 C160 C161 150.8(6) . .
C168 C159 C160 C161 25.0(10) . .
C127 C159 C160 C161 -104.2(7) . .
O167 C159 C160 C165 -34.4(5) . .
C168 C159 C160 C165 -160.1(6) . .
C127 C159 C160 C165 70.7(5) . .
C165 C160 C161 C162 0.4(8) . .
C159 C160 C161 C162 174.6(6) . .
C160 C161 C162 C163 -3.3(9) . .
C161 C162 C163 C164 2.8(10) . .
C162 C163 C164 C165 0.7(9) . .
C163 C164 C165 C160 -3.6(8) . .
C163 C164 C165 C166 -177.1(6) . .
C161 C160 C165 C164 3.2(9) . .
C159 C160 C165 C164 -172.6(5) . .
C161 C160 C165 C166 178.3(5) . .
C159 C160 C165 C166 2.6(6) . .
C164 C165 C166 O167 -155.3(6) . .
C160 C165 C166 O167 30.4(5) . .
C164 C165 C166 C144 98.8(7) . .
C160 C165 C166 C144 -75.5(6) . .
C145 C144 C166 O167 -160.0(4) . .
C143 C144 C166 O167 86.5(6) . .
C127 C144 C166 O167 -37.6(5) . .
C145 C144 C166 C165 -53.8(6) . .
C143 C144 C166 C165 -167.3(5) . .
C127 C144 C166 C165 68.6(5) . .
C165 C166 O167 C159 -50.7(5) . .
C144 C166 O167 C159 60.5(4) . .
C168 C159 O167 C166 -171.4(5) . .
C160 C159 O167 C166 52.5(5) . .
C127 C159 O167 C166 -58.2(5) . .
O167 C159 C168 C159 70.8(7) . 2_575
C160 C159 C168 C159 -167.2(3) . 2_575
C127 C159 C168 C159 -37.9(7) . 2_575
C189 C169 C170 C170 -138.9(4) . 2_575
C200 C169 C170 C170 1.1(6) 2_575 2_575
C189 C169 C170 C171 -1.1(8) . .
C200 C169 C170 C171 138.9(5) 2_575 .
C169 C170 C171 C187 -0.4(8) . .
C170 C170 C171 C187 142.0(4) 2_575 .
C169 C170 C171 C172 -140.5(6) . .
C170 C170 C171 C172 2.0(5) 2_575 .
C187 C171 C172 C173 2.4(10) . .
C170 C171 C172 C173 143.0(7) . .
C187 C171 C172 C171 -143.8(5) . 2_575
C170 C171 C172 C171 -3.2(8) . 2_575
C171 C172 C173 C174 0.8(11) 2_575 2_575
C171 C172 C173 C174 -141.2(6) . 2_575
C171 C172 C173 C174 141.2(6) 2_575 .
C171 C172 C173 C174 -0.8(11) . .
C172 C173 C174 C186 -1.4(10) . .
C174 C173 C174 C186 143.8(5) 2_575 .
C172 C173 C174 C175 -141.1(7) . .
C174 C173 C174 C175 4.1(8) 2_575 .
C186 C174 C175 C176 0.8(8) . .
C173 C174 C175 C176 140.7(6) . .
C186 C174 C175 C175 -142.5(4) . 2_575
C173 C174 C175 C175 -2.6(5) . 2_575
C175 C175 C176 C184 137.5(4) 2_575 .
C174 C175 C176 C184 -1.2(8) . .
C175 C175 C176 C177 -2.0(6) 2_575 .
C174 C175 C176 C177 -140.7(5) . .
C175 C176 C177 C177 2.0(6) . 2_575
C184 C176 C177 C177 -141.9(3) . 2_575
C175 C176 C177 C178 156.0(5) . .
C184 C176 C177 C178 12.1(6) . .
C177 C177 C178 C183 134.3(3) 2_575 .
C176 C177 C178 C183 -17.2(5) . .
C177 C177 C178 C179 8.4(5) 2_575 .
C176 C177 C178 C179 -143.1(4) . .
C177 C177 C178 C208 -105.0(4) 2_575 .
C176 C177 C178 C208 103.4(5) . .
C183 C178 C179 C180 -3.3(6) . .
C177 C178 C179 C180 114.4(4) . .
C208 C178 C179 C180 -122.7(4) . .
C183 C178 C179 C201 120.5(5) . .
C177 C178 C179 C201 -121.8(4) . .
C208 C178 C179 C201 1.1(5) . .
C183 C178 C179 C179 -125.5(3) . 2_575
C177 C178 C179 C179 -7.8(5) . 2_575
C208 C178 C179 C179 115.1(3) . 2_575
C201 C179 C180 C181 -98.7(6) . .
C178 C179 C180 C181 17.6(7) . .
C179 C179 C180 C181 148.7(4) 2_575 .
C201 C179 C180 C192 105.5(5) . .
C178 C179 C180 C192 -138.2(5) . .
C179 C179 C180 C192 -7.1(5) 2_575 .
C192 C180 C181 C195 0.9(8) . 2_575
C179 C180 C181 C195 -153.3(5) . 2_575
C192 C180 C181 C182 137.4(5) . .
C179 C180 C181 C182 -16.8(7) . .
C180 C181 C182 C183 0.4(7) . .
C195 C181 C182 C183 142.3(5) 2_575 .
C180 C181 C182 C191 -140.4(5) . .
C195 C181 C182 C191 1.5(6) 2_575 .
C191 C182 C183 C184 1.6(7) . .
C181 C182 C183 C184 -134.8(5) . .
C191 C182 C183 C178 150.0(5) . .
C181 C182 C183 C178 13.6(8) . .
C177 C178 C183 C182 -134.8(5) . .
C179 C178 C183 C182 -11.4(7) . .
C208 C178 C183 C182 101.5(6) . .
C177 C178 C183 C184 16.7(5) . .
C179 C178 C183 C184 140.1(4) . .
C208 C178 C183 C184 -106.9(5) . .
C182 C183 C184 C185 -5.5(7) . .
C178 C183 C184 C185 -157.8(5) . .
C182 C183 C184 C176 142.1(5) . .
C178 C183 C184 C176 -10.2(6) . .
C175 C176 C184 C185 1.8(8) . .
C177 C176 C184 C185 145.6(5) . .
C175 C176 C184 C183 -145.1(5) . .
C177 C176 C184 C183 -1.3(6) . .
C183 C184 C185 C190 4.5(8) . .
C176 C184 C185 C190 -139.0(5) . .
C183 C184 C185 C186 141.7(5) . .
C176 C184 C185 C186 -1.8(8) . .
C173 C174 C186 C185 -136.3(6) . .
C175 C174 C186 C185 -0.9(8) . .
C173 C174 C186 C187 1.9(8) . .
C175 C174 C186 C187 137.3(5) . .
C184 C185 C186 C174 1.4(8) . .
C190 C185 C186 C174 142.9(5) . .
C184 C185 C186 C187 -141.5(5) . .
C190 C185 C186 C187 0.0(6) . .
C172 C171 C187 C188 137.4(6) . .
C170 C171 C187 C188 1.7(8) . .
C172 C171 C187 C186 -1.9(8) . .
C170 C171 C187 C186 -137.7(5) . .
C174 C186 C187 C171 -0.2(8) . .
C185 C186 C187 C171 143.5(5) . .
C174 C186 C187 C188 -143.5(5) . .
C185 C186 C187 C188 0.3(6) . .
C171 C187 C188 C189 -1.6(8) . .
C186 C187 C188 C189 141.8(5) . .
C171 C187 C188 C190 -143.8(5) . .
C186 C187 C188 C190 -0.5(6) . .
C187 C188 C189 C169 0.2(8) . .
C190 C188 C189 C169 137.5(5) . .
C187 C188 C189 C197 -136.9(5) . 2_575
C190 C188 C189 C197 0.4(8) . 2_575
C170 C169 C189 C188 1.2(8) . .
C200 C169 C189 C188 -143.3(5) 2_575 .
C170 C169 C189 C197 142.4(5) . 2_575
C200 C169 C189 C197 -2.1(6) 2_575 2_575
C184 C185 C190 C191 0.4(8) . .
C186 C185 C190 C191 -140.0(5) . .
C184 C185 C190 C188 140.1(5) . .
C186 C185 C190 C188 -0.3(6) . .
C189 C188 C190 C191 -1.4(8) . .
C187 C188 C190 C191 140.6(5) . .
C189 C188 C190 C185 -141.5(5) . .
C187 C188 C190 C185 0.4(6) . .
C185 C190 C191 C196 137.6(5) . 2_575
C188 C190 C191 C196 2.2(8) . 2_575
C185 C190 C191 C182 -4.3(8) . .
C188 C190 C191 C182 -139.7(5) . .
C183 C182 C191 C190 3.4(8) . .
C181 C182 C191 C190 144.7(5) . .
C183 C182 C191 C196 -143.5(5) . 2_575
C181 C182 C191 C196 -2.1(6) . 2_575
C181 C180 C192 C193 2.5(9) . .
C179 C180 C192 C193 160.0(6) . .
C181 C180 C192 C180 -145.6(4) . 2_575
C179 C180 C192 C180 11.9(7) . 2_575
C180 C192 C193 C194 -4.5(9) . 2_575
C180 C192 C193 C194 139.4(5) 2_575 2_575
C180 C192 C193 C194 -139.4(5) . .
C180 C192 C193 C194 4.5(9) 2_575 .
C192 C193 C194 C195 -3.1(8) . .
C194 C193 C194 C195 -143.3(4) 2_575 .
C192 C193 C194 C199 139.5(6) . .
C194 C193 C194 C199 -0.7(8) 2_575 .
C199 C194 C195 C181 -137.3(5) . 2_575
C193 C194 C195 C181 -0.1(8) . 2_575
C199 C194 C195 C196 1.4(8) . .
C193 C194 C195 C196 138.6(5) . .
C194 C195 C196 C197 -0.6(8) . .
C181 C195 C196 C197 143.1(5) 2_575 .
C194 C195 C196 C191 -142.8(5) . 2_575
C181 C195 C196 C191 0.9(6) 2_575 2_575
C191 C196 C197 C198 138.3(6) 2_575 .
C195 C196 C197 C198 -0.3(8) . .
C191 C196 C197 C189 -0.9(8) 2_575 2_575
C195 C196 C197 C189 -139.5(5) . 2_575
C196 C197 C198 C199 0.5(8) . .
C189 C197 C198 C199 144.2(5) 2_575 .
C196 C197 C198 C200 -142.3(5) . .
C189 C197 C198 C200 1.5(6) 2_575 .
C200 C198 C199 C194 139.0(5) . .
C197 C198 C199 C194 0.3(8) . .
C200 C198 C199 C199 1.0(6) . 2_575
C197 C198 C199 C199 -137.6(4) . 2_575
C195 C194 C199 C198 -1.3(8) . .
C193 C194 C199 C198 -141.8(5) . .
C195 C194 C199 C199 141.0(4) . 2_575
C193 C194 C199 C199 0.5(5) . 2_575
C199 C198 C200 C200 -1.0(6) . 2_575
C197 C198 C200 C200 141.8(3) . 2_575
C199 C198 C200 C169 -143.1(5) . 2_575
C197 C198 C200 C169 -0.2(6) . 2_575
C180 C179 C201 O209 155.4(4) . .
C178 C179 C201 O209 33.3(5) . .
C179 C179 C201 O209 -92.1(3) 2_575 .
C180 C179 C201 C210 -89.0(6) . .
C178 C179 C201 C210 148.9(5) . .
C179 C179 C201 C210 23.5(5) 2_575 .
C180 C179 C201 C202 50.6(6) . .
C178 C179 C201 C202 -71.5(5) . .
C179 C179 C201 C202 163.1(3) 2_575 .
O209 C201 C202 C203 148.6(6) . .
C210 C201 C202 C203 25.1(10) . .
C179 C201 C202 C203 -105.3(7) . .
O209 C201 C202 C207 -36.0(5) . .
C210 C201 C202 C207 -159.5(6) . .
C179 C201 C202 C207 70.1(5) . .
C207 C202 C203 C204 1.7(8) . .
C201 C202 C203 C204 176.4(5) . .
C202 C203 C204 C205 -2.7(8) . .
C203 C204 C205 C206 2.0(8) . .
C204 C205 C206 C207 -0.2(8) . .
C205 C206 C207 C202 -0.8(8) . .
C205 C206 C207 C208 179.1(5) . .
C203 C202 C207 C206 0.0(8) . .
C201 C202 C207 C206 -176.1(5) . .
C203 C202 C207 C208 -179.9(5) . .
C201 C202 C207 C208 4.0(5) . .
C206 C207 C208 O209 -150.4(6) . .
C202 C207 C208 O209 29.5(5) . .
C206 C207 C208 C178 103.7(7) . .
C202 C207 C208 C178 -76.4(5) . .
C183 C178 C208 O209 -158.9(4) . .
C177 C178 C208 O209 85.5(5) . .
C179 C178 C208 O209 -35.5(5) . .
C183 C178 C208 C207 -54.1(6) . .
C177 C178 C208 C207 -169.7(4) . .
C179 C178 C208 C207 69.3(5) . .
C207 C208 O209 C201 -51.5(4) . .
C178 C208 O209 C201 58.4(5) . .
C210 C201 O209 C208 -171.6(4) . .
C202 C201 O209 C208 54.3(4) . .
C179 C201 O209 C208 -57.4(4) . .
O209 C201 C210 C201 72.5(6) . 2_575
C202 C201 C210 C201 -168.3(3) . 2_575
C179 C201 C210 C201 -37.6(7) . 2_575
